data_1571827
loop_
_publ_author_name
'Carroll, Robert C.'
'Coles, Simon J.'

_publ_section_title
;
 Statistical optimization of guest uptake in crystalline sponges: grading
 structural outcomes.
;
_journal_coeditor_code LT5068
_journal_issue 4
_journal_name_full IUCrJ
_journal_paper_doi 10.1107/S2052252524004871
_journal_volume 11
_journal_year 2024
_chemical_formula_moiety 'C108 H72 I18 N36 Zn9, 0.719(C15 H16 O3), 0.862(C6 H12)'
_chemical_formula_sum 'C123.96 H93.85 I18 N36 O2.16 Zn9'
_chemical_formula_weight 4994.73
_chemical_name_systematic
;
 (2',6'-dimethoxy-[1,1'-biphenyl]-2-yl)methanol (absorbed in crystalline sponge)
;
_space_group_crystal_system monoclinic
_space_group_IT_number 15
_space_group_name_Hall '-C 2yc'
_space_group_name_H-M_alt 'C 1 2/c 1'
_atom_sites_solution_hydrogens geom
_atom_sites_solution_primary dual
_audit_creation_date 2024-01-30
_audit_creation_method
;
Olex2 1.5-alpha
(compiled 2023.11.24 svn.r209d9fb2 for OlexSys, GUI svn.r6869)
;
_cell_angle_alpha 90
_cell_angle_beta 99.869(3)
_cell_angle_gamma 90
_cell_formula_units_Z 8
_cell_length_a 78.371(2)
_cell_length_b 14.9291(4)
_cell_length_c 41.6991(13)
_cell_measurement_reflns_used 9764
_cell_measurement_temperature 100(2)
_cell_measurement_theta_max 68.1740
_cell_measurement_theta_min 2.5870
_cell_volume 48066(2)
_computing_cell_refinement 'CrysAlisPro 1.171.42.72a (Rigaku OD, 2022)'
_computing_data_collection 'CrysAlisPro 1.171.42.72a (Rigaku OD, 2022)'
_computing_data_reduction 'CrysAlisPro 1.171.42.72a (Rigaku OD, 2022)'
_computing_molecular_graphics 'Olex2 1.5-alpha (Dolomanov et al., 2009)'
_computing_publication_material 'Olex2 1.5-alpha (Dolomanov et al., 2009)'
_computing_structure_refinement 'SHELXL 2016/6 (Sheldrick, 2015)'
_computing_structure_solution 'SHELXT 2014/5 (Sheldrick, 2014)'
_diffrn_ambient_temperature 100(2)
_diffrn_detector 'hybrid pixel array detector'
_diffrn_detector_area_resol_mean 10
_diffrn_detector_dtime 0.000
_diffrn_detector_type 'Rigaku, HyPix Arc-100'
_diffrn_measured_fraction_theta_full 0.993
_diffrn_measured_fraction_theta_max 0.992
_diffrn_measurement_details
;
List of Runs (angles in degrees, time in seconds):

  # Type    Start    End  Width  t~exp~   \w     \q     \k     \f   Frames
--------------------------------------------------------------------------
  1  \w    -59.00 -33.00   0.50    3.00    -- -103.00  58.00  85.00   52
  2  \w   -125.00 -92.00   0.50    3.00    -- -103.00 -58.00 -55.00   66
  3  \w   -174.00-148.00   0.50    3.00    -- -103.00 -58.00 -55.00   52
  4  \w    -69.00 -36.00   0.50    3.00    -- -103.00  61.00 -90.00   66
  5  \w    -68.00 -31.00   0.50    3.00    -- -103.00  61.00 120.00   74
  6  \w    -69.00 -37.00   0.50    3.00    -- -103.00  61.00 -60.00   64
  7  \w    -67.00 -42.00   0.50    3.00    -- -103.00  61.00   0.00   50
  8  \w     39.00  68.00   0.50    3.00    --  101.75 -58.00 -55.00   58
  9  \w    137.00 168.00   0.50    3.00    --  101.75  45.00 -60.00   62
 10  \w     35.00  61.00   0.50    3.00    --  101.75 -61.00 120.00   52
 11  \w     41.00  67.00   0.50    3.00    --  101.75 -94.00-180.00   52
 12  \w     76.00 106.00   0.50    3.00    --  101.75 -94.00 -90.00   60
 13  \w     31.00  90.00   0.50    3.00    --  101.75 -94.00-120.00  118
 14  \w     90.00 173.00   0.50    3.00    --  101.75  45.00 120.00  166
 15  \w     82.00 158.00   0.50    3.00    --  101.75 125.00 -60.00  152
 16  \w     56.00 107.00   0.50    3.00    --  101.75 -77.00-120.00  102
 17  \w     29.00  68.00   0.50    3.00    --  101.75 -61.00  90.00   78
 18  \w     69.00  94.00   0.50    3.00    --  101.75 -94.00-180.00   50
 19  \w    144.00 171.00   0.50    3.00    --  101.75  58.00  85.00   54
 20  \w     95.00 122.00   0.50    3.00    --  101.75  45.00 -60.00   54
 21  \w    -88.00 -31.00   0.50    0.75    --  -46.45 -58.00 -55.00  114
 22  \w     46.00 118.00   0.50    0.75    --   46.45  58.00  85.00  144
 23  \w    -25.00  17.00   0.50    0.75    --   46.45 -58.00 -55.00   84
 24  \w    -24.00  21.00   0.50    0.75    --  -46.45  19.00-150.00   90
 25  \w     28.00  91.00   0.50    0.75    --   46.45-125.00-180.00  126
;
_diffrn_measurement_device 'four-circle diffractometer'
_diffrn_measurement_device_details 'Rigaku, UG2 \k goniometer'
_diffrn_measurement_device_type
; Rigaku 007HF diffractometer equipped with Arc)Sec VHF Varimax confocal 
mirrors and a UG2 goniometer and HyPix Arc-100 detector
;
_diffrn_measurement_method 'profile data from \w-scans'
_diffrn_measurement_specimen_support 'MiTeGen loops'
_diffrn_orient_matrix_type 'CrysAlisPro convention (1999,Acta A55,543-557)'
_diffrn_orient_matrix_UB_11 0.0132673000
_diffrn_orient_matrix_UB_12 -0.0080968000
_diffrn_orient_matrix_UB_13 -0.0231863000
_diffrn_orient_matrix_UB_21 0.0036078000
_diffrn_orient_matrix_UB_22 -0.0978019000
_diffrn_orient_matrix_UB_23 0.0108448000
_diffrn_orient_matrix_UB_31 -0.0144572000
_diffrn_orient_matrix_UB_32 -0.0318670000
_diffrn_orient_matrix_UB_33 -0.0274029000
_diffrn_radiation_collimation 0.3
_diffrn_radiation_monochromator 'Arc)Sec VHF Varimax focusing mirrors'
_diffrn_radiation_probe x-ray
_diffrn_radiation_type 'Cu K\a'
_diffrn_radiation_wavelength 1.54184
_diffrn_reflns_av_R_equivalents 0.0872
_diffrn_reflns_av_unetI/netI 0.0782
_diffrn_reflns_Laue_measured_fraction_full 0.993
_diffrn_reflns_Laue_measured_fraction_max 0.992
_diffrn_reflns_limit_h_max 69
_diffrn_reflns_limit_h_min -94
_diffrn_reflns_limit_k_max 17
_diffrn_reflns_limit_k_min -17
_diffrn_reflns_limit_l_max 48
_diffrn_reflns_limit_l_min -50
_diffrn_reflns_number 150110
_diffrn_reflns_point_group_measured_fraction_full 0.993
_diffrn_reflns_point_group_measured_fraction_max 0.992
_diffrn_reflns_theta_full 67.684
_diffrn_reflns_theta_max 68.248
_diffrn_reflns_theta_min 2.151
_diffrn_source 'Rotating anode'
_diffrn_source_current 30.0
_diffrn_source_power 1.2
_diffrn_source_target Cu
_diffrn_source_type 'Rigaku 007 HF'
_diffrn_source_voltage 40.0
_exptl_absorpt_coefficient_mu 19.428
_exptl_absorpt_correction_T_max 0.371
_exptl_absorpt_correction_T_min 0.017
_exptl_absorpt_correction_type analytical
_exptl_absorpt_process_details
;
CrysAlisPro 1.171.42.72a (Rigaku Oxford Diffraction, 2022)
Analytical numeric absorption correction using a multifaceted crystal
model based on expressions derived by R.C. Clark & J.S. Reid.
(Clark, R. C. & Reid, J. S. (1995). Acta Cryst. A51, 887-897)
Empirical absorption correction using spherical harmonics,
implemented in SCALE3 ABSPACK scaling algorithm.
;
_exptl_crystal_colour 'light yellow'
_exptl_crystal_colour_modifier light
_exptl_crystal_colour_primary yellow
_exptl_crystal_density_diffrn 1.380
_exptl_crystal_description block
_exptl_crystal_F_000 18647
_exptl_crystal_size_max 0.3
_exptl_crystal_size_mid 0.11
_exptl_crystal_size_min 0.08
_refine_diff_density_max 1.649
_refine_diff_density_min -2.608
_refine_diff_density_rms 0.335
_refine_ls_extinction_method none
_refine_ls_goodness_of_fit_ref 1.034
_refine_ls_hydrogen_treatment constr
_refine_ls_matrix_type full
_refine_ls_number_parameters 2252
_refine_ls_number_reflns 43655
_refine_ls_number_restraints 790
_refine_ls_restrained_S_all 1.028
_refine_ls_R_factor_all 0.1677
_refine_ls_R_factor_gt 0.1320
_refine_ls_shift/su_max 0.001
_refine_ls_shift/su_mean 0.000
_refine_ls_structure_factor_coef Fsqd
_refine_ls_weighting_details 'w=1/[\s^2^(Fo^2^)+(0.1582P)^2^+2249.6082P] where P=(Fo^2^+2Fc^2^)/3'
_refine_ls_weighting_scheme calc
_refine_ls_wR_factor_gt 0.3720
_refine_ls_wR_factor_ref 0.3966
_reflns_Friedel_coverage 0.000
_reflns_number_gt 28281
_reflns_number_total 43655
_reflns_threshold_expression 'I > 2\s(I)'
_cod_data_source_file lt5068.cif
_cod_data_source_block 4_1_96c
_cod_original_cell_volume 48066(3)
_cod_database_code 1571827
_shelx_shelxl_version_number 2016/6
_chemical_oxdiff_formula '(Zn3 I6 N12 H24 C36) (C15 H16 O3)2 (C6 H12)3'
_chemical_oxdiff_usercomment 9300-04
_shelx_space_group_comment
;
The symmetry employed for this shelxl refinement is uniquely defined
by the following loop, which should always be used as a source of
symmetry information in preference to the above space-group names.
They are only intended as comments.
;
_shelx_estimated_absorpt_t_max 0.306
_shelx_estimated_absorpt_t_min 0.068
_olex2_refinement_description
;
1. Fixed Uiso
 At 1.2 times of:
  All C(H) groups, All C(H,H) groups
 At 1.5 times of:
  All C(H,H,H) groups, All O(H) groups
2. Restrained distances
 C1A-C2A = C2A-C3A = C4A-C3A = C5A-C4A = C6A-C5A = C6A-C1A
 1.39 with sigma of 0.02
 C1B-C2B = C3B-C2B = C3B-C4B = C5B-C4B = C5B-C6B = C6B-C1B
 1.39 with sigma of 0.02
 C7B-C8B = C9B-C8B = C9B-C10B = C11B-C10B = C11B-C12B = C12B-C7B
 1.39 with sigma of 0.02
 C5A-C13A
 1.51 with sigma of 0.02
 O2A-C14A = O3A-C15A = O1A-C13A
 1.43 with sigma of 0.02
 C5B-C13B
 1.51 with sigma of 0.02
 O1B-C13B = O2B-C14B = O3B-C15B
 1.43 with sigma of 0.02
 O2B-C8B = O3B-C12B
 1.37 with sigma of 0.02
 C802-C803 = C802-C801 = C803-C804 = C804-C805 = C805-C806 = C806-C801
 1.54 with sigma of 0.02
 C810-C811 = C810-C809 = C811-C812 = C812-C807 = C807-C808 = C808-C809
 1.54 with sigma of 0.02
 C814-C813 = C814-C815 = C813-C818 = C818-C817 = C817-C816 = C816-C815
 1.54 with sigma of 0.02
 C4A-C6A = C5A-C1A
 2.4 with sigma of 0.04
 C1B-C3B = C2B-C4B = C3B-C5B = C4B-C6B = C5B-C1B = C6B-C2B
 2.4 with sigma of 0.04
 C7B-C9B = C8B-C10B = C9B-C11B = C10B-C12B = C11B-C7B = C12B-C8B
 2.4 with sigma of 0.04
 C8A-C14A
 2.4 with sigma of 0.04
 C5A-O1A
 2.4 with sigma of 0.04
 C6B-C13B
 2.5 with sigma of 0.04
 C5B-O1B
 2.4 with sigma of 0.04
 C11B-O3B
 2.4 with sigma of 0.04
 C7B-O3B
 2.35 with sigma of 0.04
 C802-C804 = C802-C806 = C803-C805 = C804-C806 = C805-C801
 2.54 with sigma of 0.04
 C810-C812 = C810-C808 = C811-C807 = C812-C808 = C807-C809
 2.54 with sigma of 0.04
 C814-C818 = C814-C816 = C813-C817 = C818-C816 = C817-C815
 2.54 with sigma of 0.04
 C8A-C7A \\sim C9A-C8A \\sim C9A-C10A \\sim C10A-C11A \\sim C11A-C12A \\sim
C12A-C7A
 with sigma of 0.02
 C7A-C9A \\sim C8A-C10A \\sim C9A-C11A \\sim C10A-C12A \\sim C11A-C7A
 with sigma of 0.04
 O3A-C12A \\sim O2A-C8A
 with sigma of 0.02
 C1B-C4B \\sim C2B-C5B \\sim C3B-C6B
 with sigma of 0.04
 C8B-C4B \\sim C4B-C12B
 with sigma of 0.04
 C3B-C7B \\sim C7B-C5B
 with sigma of 0.04
 I318-Zn39 \\sim I418-Zn49
 with sigma of 0.02
 Zn39-I317 \\sim Zn49-I417
 with sigma of 0.02
 I318-I317 \\sim I418-I417
 with sigma of 0.04
 I310-Zn35 \\sim I410-Zn45
 with sigma of 0.02
 I309-Zn35 \\sim I409-Zn45
 with sigma of 0.02
 Zn35-N318 \\sim Zn45-N318
 with sigma of 0.02
 Zn35-N319 \\sim Zn45-N319
 with sigma of 0.02
 I310-I309 \\sim I410-I409
 with sigma of 0.04
 I310-N318 \\sim I410-N318
 with sigma of 0.04
 I310-N319 \\sim I410-N319
 with sigma of 0.04
 I309-N318 \\sim I409-N318
 with sigma of 0.04
 I309-N319 \\sim I409-N319
 with sigma of 0.04
 I307-Zn34 \\sim I407-Zn44
 with sigma of 0.02
 I308-Zn34 \\sim I408-Zn44
 with sigma of 0.02
 Zn34-N317 \\sim Zn44-N317
 with sigma of 0.02
 I307-I308 \\sim I407-I408
 with sigma of 0.04
 I307-N317 \\sim I407-N317
 with sigma of 0.04
 I308-N317 \\sim I408-N317
 with sigma of 0.04
 I304-Zn32 \\sim I404-Zn42
 with sigma of 0.02
 I303-Zn32 \\sim I403-Zn42
 with sigma of 0.02
 Zn32-N306 \\sim Zn42-N306
 with sigma of 0.02
 Zn32-N307 \\sim Zn42-N307
 with sigma of 0.02
 I304-I303 \\sim I404-I403
 with sigma of 0.04
 I304-N306 \\sim I404-N306
 with sigma of 0.04
 I304-N307 \\sim I404-N307
 with sigma of 0.04
 I303-N306 \\sim I403-N306
 with sigma of 0.04
 I303-N307 \\sim I403-N307
 with sigma of 0.04
 I313-Zn37 \\sim I413-Zn47
 with sigma of 0.02
 I314-Zn37 \\sim I414-Zn47
 with sigma of 0.02
 Zn37-N329 \\sim Zn47-N329
 with sigma of 0.02
 I313-I314 \\sim I413-I414
 with sigma of 0.04
 I313-N329 \\sim I413-N329
 with sigma of 0.04
 I314-N329 \\sim I414-N329
 with sigma of 0.04
 I301-Zn31 \\sim I401-Zn41
 with sigma of 0.02
 I302-Zn31 \\sim I402-Zn41
 with sigma of 0.02
 Zn31-N301 \\sim Zn41-N301
 with sigma of 0.02
 I301-I302 \\sim I401-I402
 with sigma of 0.04
 I301-N301 \\sim I401-N301
 with sigma of 0.04
 I302-N301 \\sim I402-N301
 with sigma of 0.04
 I315-Zn38 \\sim I415-Zn48
 with sigma of 0.02
 I316-Zn38 \\sim I416-Zn48
 with sigma of 0.02
 Zn38-N330 \\sim Zn48-N330
 with sigma of 0.02
 Zn38-N331 \\sim Zn48-N331
 with sigma of 0.02
 I315-I316 \\sim I415-I416
 with sigma of 0.04
 I315-N330 \\sim I415-N330
 with sigma of 0.04
 I315-N331 \\sim I415-N331
 with sigma of 0.04
 I316-N330 \\sim I416-N330
 with sigma of 0.04
 I316-N331 \\sim I416-N331
 with sigma of 0.04
 I306-Zn33 \\sim I406-Zn43
 with sigma of 0.02
 I305-Zn33 \\sim I405-Zn43
 with sigma of 0.02
 Zn33-N313 \\sim Zn43-N313
 with sigma of 0.02
 Zn33-N312 \\sim Zn43-N312
 with sigma of 0.02
 I306-I305 \\sim I406-I405
 with sigma of 0.04
 I306-N313 \\sim I406-N313
 with sigma of 0.04
 I306-N312 \\sim I406-N312
 with sigma of 0.04
 I305-N313 \\sim I405-N313
 with sigma of 0.04
 I305-N312 \\sim I405-N312
 with sigma of 0.04
 I504-Zn52 \\sim I404-Zn42
 with sigma of 0.02
 I303-Zn32 \\sim I503-Zn52
 with sigma of 0.02
 N307-Zn52 \\sim Zn52-N306
 with sigma of 0.02
 Zn55-N319 \\sim Zn55-N318
 with sigma of 0.02
 I312-Zn36 \\sim I412-Zn36
 with sigma of 0.02
 Zn36-I311 \\sim Zn36-I411
 with sigma of 0.02
 N331-C395 \\sim N331-C495
 with sigma of 0.02
 C393-C394 \\sim C393-C494
 with sigma of 0.02
 C394-C395 \\sim C494-C495
 with sigma of 0.02
 N331-C394 \\sim N331-C494
 with sigma of 0.04
 C393-C395 \\sim C393-C495
 with sigma of 0.04
 C802-C803 \\sim C803-C804 \\sim C804-C805 \\sim C805-C806 \\sim C806-C801
\\sim C801-C802
 with sigma of 0.02
 C802-C806 \\sim C804-C806 \\sim C803-C801 \\sim C803-C805 \\sim C805-C801
\\sim C802-C804
 with sigma of 0.04
 C810-C811 \\sim C811-C812 \\sim C812-C807 \\sim C807-C808 \\sim C808-C809
\\sim C809-C810
 with sigma of 0.02
 C810-C808 \\sim C812-C808 \\sim C811-C809 \\sim C811-C807 \\sim C807-C809
\\sim C810-C812
 with sigma of 0.04
 C814-C813 \\sim C813-C818 \\sim C818-C817 \\sim C817-C816 \\sim C816-C815
\\sim C815-C814
 with sigma of 0.02
 C814-C816 \\sim C818-C816 \\sim C813-C815 \\sim C813-C817 \\sim C817-C815
\\sim C814-C818
 with sigma of 0.04
3. Restrained planarity
 C7B, C12B, C10B, C9B, C11B, C8B
 with sigma of 0.1
 C1B, C6B, C3B, C5B, C4B, C2B
 with sigma of 0.1
 O2B, C8B, C7B, C12B, O3B
 with sigma of 0.1
4. Uiso/Uaniso restraints and constraints
C7A \\sim O3A \\sim C12A \\sim C15A \\sim C11A \\sim C4A \\sim C8A \\sim C10A
\\sim C3A \\sim C5A \\sim O2A \\sim C9A \\sim C2A \\sim C6A \\sim C13A \\sim
C14A \\sim C1A \\sim O1A: within 2A with sigma of 0.04 and sigma for terminal
atoms of 0.08 within 2A
C7B \\sim C1B \\sim C6B \\sim C2B \\sim C5B \\sim C3B \\sim C4B \\sim C13B
\\sim O1B \\sim C12B \\sim C8B \\sim O3B \\sim C11B \\sim C9B \\sim O2B \\sim
C15B \\sim C10B \\sim C14B: within 2A with sigma of 0.04 and sigma for terminal
atoms of 0.08 within 2A
C802 \\sim C803 \\sim C804 \\sim C805 \\sim C806 \\sim C801: within 2A with
sigma of 0.04 and sigma for terminal atoms of 0.08 within 2A
C810 \\sim C811 \\sim C812 \\sim C807 \\sim C808 \\sim C809: within 2A with
sigma of 0.04 and sigma for terminal atoms of 0.08 within 2A
C814 \\sim C813 \\sim C818 \\sim C817 \\sim C816 \\sim C815: within 2A with
sigma of 0.04 and sigma for terminal atoms of 0.08 within 2A
Uanis(Zn45) = Uanis(Zn35)
Uanis(I307) = Uanis(I407)
Uanis(Zn34) = Uanis(Zn44)
Uanis(I308) = Uanis(I408)
Uanis(C494) = Uanis(C394) = Uanis(C395) = Uanis(C495)
Uanis(Zn41) = Uanis(Zn31)
5. Rigid body (RIGU) restrains
 C7B, C1B, C6B, C2B, C5B, C3B, C4B, C13B, O1B, C12B, C8B, O3B, C11B, C9B, O2B,
 C15B, C10B, C14B
 with sigma for 1-2 distances of 0.004 and sigma for 1-3 distances of 0.004
 C802, C803, C804, C805, C806, C801
 with sigma for 1-2 distances of 0.004 and sigma for 1-3 distances of 0.004
 C810, C811, C812, C807, C808, C809
 with sigma for 1-2 distances of 0.004 and sigma for 1-3 distances of 0.004
 C814, C813, C818, C817, C816, C815
 with sigma for 1-2 distances of 0.004 and sigma for 1-3 distances of 0.004
6. Others
 Sof(I418)=Sof(Zn49)=Sof(I417)=1-FVAR(1)
 Sof(I318)=Sof(Zn39)=Sof(I317)=FVAR(1)
 Sof(I416)=Sof(Zn48)=Sof(I415)=1-FVAR(2)
 Sof(I315)=Sof(I316)=Sof(Zn38)=FVAR(2)
 Sof(I406)=Sof(Zn43)=Sof(I405)=1-FVAR(3)
 Sof(I306)=Sof(I305)=Sof(Zn33)=FVAR(3)
 Sof(C494)=Sof(H494)=Sof(C495)=Sof(H495)=1-FVAR(4)
 Sof(C394)=Sof(H394)=Sof(C395)=Sof(H395)=FVAR(4)
 Fixed Sof: I310(0.52348) I301(0.58957) I309(0.52348) I302(0.58957)
 I313(0.67306) I314(0.67306) I304(0.45216) I303(0.45216) I307(0.630208)
 I308(0.630208) Zn35(0.52348) Zn31(0.58957) Zn32(0.45216) Zn37(0.67306)
 Zn34(0.630208) O3A(0.52075) O2A(0.52075) C3A(0.52075) H3A(0.52075)
 O1A(0.52075) H1A(0.52075) C7A(0.52075) C4A(0.52075) C2A(0.52075) H2A(0.52075)
 C5A(0.52075) C8A(0.52075) C12A(0.52075) C1A(0.52075) H1AA(0.52075)
 C11A(0.52075) H11A(0.52075) C6A(0.52075) H6A(0.52075) C15A(0.52075)
 H15A(0.52075) H15B(0.52075) H15C(0.52075) C13A(0.52075) H13A(0.52075)
 H13B(0.52075) C14A(0.52075) H14A(0.52075) H14B(0.52075) H14C(0.52075)
 C9A(0.52075) H9A(0.52075) I410(0.41758) Zn45(0.41758) I409(0.41758)
 I408(0.19716) Zn44(0.19716) I407(0.19716) I404(0.49279) Zn42(0.49279)
 I403(0.49279) I414(0.32694) Zn47(0.32694) I413(0.32694) I402(0.33413)
 Zn41(0.33413) I401(0.33413) I312(0.5) I311(0.5) I508(0.17263) I507(0.17263)
 Zn54(0.17263) I502(0.0763) I501(0.0763) Zn51(0.0763) C10A(0.52075)
 H10A(0.52075) I503(0.05506) I504(0.05506) Zn52(0.05506) I509(0.05895)
 Zn55(0.05895) I510(0.05895) I412(0.5) I411(0.5) C1B(0.19839) H1B(0.19839)
 C6B(0.19839) H6B(0.19839) C3B(0.19839) H3B(0.19839) C5B(0.19839) C4B(0.19839)
 C2B(0.19839) H2B(0.19839) C7B(0.19839) C12B(0.19839) C10B(0.19839)
 H10B(0.19839) C13B(0.19839) H13C(0.19839) H13D(0.19839) O3B(0.19839)
 C9B(0.19839) H9B(0.19839) O1B(0.19839) H1BA(0.19839) C11B(0.19839)
 H11B(0.19839) C802(0.34093) H80A(0.34093) H80B(0.34093) C803(0.34093)
 H80C(0.34093) H80D(0.34093) C804(0.34093) H80E(0.34093) H80F(0.34093)
 C805(0.34093) H80G(0.34093) H80H(0.34093) C806(0.34093) H80I(0.34093)
 H80J(0.34093) C801(0.34093) H80K(0.34093) H80L(0.34093) C15B(0.19839)
 H15D(0.19839) H15E(0.19839) H15F(0.19839) C8B(0.19839) O2B(0.19839)
 C14B(0.19839) H14D(0.19839) H14E(0.19839) H14F(0.19839) C810(0.33073)
 H81A(0.33073) H81B(0.33073) C811(0.33073) H81C(0.33073) H81D(0.33073)
 C812(0.33073) H81E(0.33073) H81F(0.33073) C807(0.33073) H80M(0.33073)
 H80N(0.33073) C808(0.33073) H80O(0.33073) H80P(0.33073) C809(0.33073)
 H80Q(0.33073) H80R(0.33073) C814(0.19007) H81G(0.19007) H81H(0.19007)
 C813(0.19007) H81I(0.19007) H81J(0.19007) C818(0.19007) H81K(0.19007)
 H81L(0.19007) C817(0.19007) H81M(0.19007) H81N(0.19007) C816(0.19007)
 H81O(0.19007) H81P(0.19007) C815(0.19007) H81Q(0.19007) H81R(0.19007)
 Fixed Uiso: I502(0.08) I501(0.08) Zn51(0.08) I503(0.08) I504(0.08) Zn52(0.08)
 I509(0.08) Zn55(0.08) I510(0.08) C814(0.08) C813(0.08) C818(0.08) C817(0.08)
 C816(0.08) C815(0.08)
7.a Secondary CH2 refined with riding coordinates:
 C13A(H13A,H13B), C13B(H13C,H13D), C802(H80A,H80B), C803(H80C,H80D), C804(H80E,
 H80F), C805(H80G,H80H), C806(H80I,H80J), C801(H80K,H80L), C810(H81A,H81B),
 C811(H81C,H81D), C812(H81E,H81F), C807(H80M,H80N), C808(H80O,H80P), C809(H80Q,
 H80R), C814(H81G,H81H), C813(H81I,H81J), C818(H81K,H81L), C817(H81M,H81N),
 C816(H81O,H81P), C815(H81Q,H81R)
7.b Aromatic/amide H refined with riding coordinates:
 C390(H390), C349(H349), C385(H385), C314(H314), C354(H354), C384(H384),
 C353(H353), C313(H313), C348(H348), C328(H328), C315(H315), C373(H373),
 C391(H391), C392(H392), C364(H364), C331(H331), C320(H320), C355(H355),
 C319(H319), C312(H312), C305(H305), C340(H340), C317(H317), C310(H310),
 C341(H341), C351(H351), C338(H338), C389(H389), C332(H332), C301(H301),
 C401(H401), C330(H330), C302(H302), C347(H347), C400(H400), C346(H346),
 C387(H387), C337(H337), C335(H335), C350(H350), C333(H333), C311(H311),
 C329(H329), C356(H356), C336(H336), C383(H383), C374(H374), C386(H386),
 C304(H304), C382(H382), C402(H402), C371(H371), C403(H403), C365(H365),
 C405(H405), C318(H318), C376(H376), C372(H372), C358(H358), C323(H323),
 C322(H322), C369(H369), C3A(H3A), C367(H367), C377(H377), C366(H366),
 C359(H359), C368(H368), C394(H394), C404(H404), C408(H408), C2A(H2A),
 C407(H407), C395(H395), C1A(H1AA), C11A(H11A), C6A(H6A), C9A(H9A), C10A(H10A),
 C494(H494), C495(H495), C1B(H1B), C6B(H6B), C3B(H3B), C2B(H2B), C10B(H10B),
 C9B(H9B), C11B(H11B)
7.c Tetrahedral OH refined with riding coordinates:
 O1A(H1A), O1B(H1BA)
7.d Idealised Me refined with everything fixed:
 C15A(H15A,H15B,H15C), C14A(H14A,H14B,H14C), C15B(H15D,H15E,H15F), C14B(H14D,
 H14E,H14F)
;
_olex2_date_sample_data_collection 2023-03-04
_olex2_date_sample_submission 2023-03-04
_olex2_submission_original_sample_id 4_1_96c
_olex2_submission_special_instructions 'No special instructions were received'
_oxdiff_exptl_absorpt_empirical_details
;
Empirical correction (ABSPACK) includes:
- Absorption correction using spherical harmonics
- Frame scaling
- Detector area scaling
- B-factor correction
;
_oxdiff_exptl_absorpt_empirical_full_max 2.267
_oxdiff_exptl_absorpt_empirical_full_min 0.486

loop_
_space_group_symop_operation_xyz
'x, y, z'
'-x, y, -z+1/2'
'x+1/2, y+1/2, z'
'-x+1/2, y+1/2, -z+1/2'
'-x, -y, -z'
'x, -y, z-1/2'
'-x+1/2, -y+1/2, -z'
'x+1/2, -y+1/2, z-1/2'

loop_
_atom_site_label
_atom_site_type_symbol
_atom_site_fract_x
_atom_site_fract_y
_atom_site_fract_z
_atom_site_U_iso_or_equiv
_atom_site_adp_type
_atom_site_occupancy
_atom_site_site_symmetry_order
_atom_site_calc_flag
_atom_site_refinement_flags_posn
_atom_site_refinement_flags_adp
_atom_site_refinement_flags_occupancy
_atom_site_disorder_assembly
_atom_site_disorder_group
I306 I 0.77043(10) 0.9866(5) 0.7430(3) 0.110(2) Uani 0.53(2) 1 d D . P A 1
I310 I 0.75249(15) 0.0189(5) 0.59973(18) 0.079(2) Uani 0.5235 1 d D . P B 1
I315 I 0.63448(11) -0.3434(6) 0.25642(17) 0.068(2) Uani 0.47(3) 1 d D . P C 1
I316 I 0.58597(7) -0.4979(4) 0.2597(2) 0.062(2) Uani 0.47(3) 1 d D . P C 1
I305 I 0.77136(9) 0.9259(6) 0.8472(3) 0.107(2) Uani 0.53(2) 1 d D . P A 1
I301 I 0.95065(8) 0.6102(4) 1.28047(16) 0.096(2) Uani 0.5896 1 d D . P D 1
I309 I 0.80192(9) 0.1645(7) 0.59371(13) 0.100(3) Uani 0.5235 1 d D . P B 1
I302 I 0.89711(6) 0.5262(3) 1.23510(11) 0.0808(10) Uani 0.5896 1 d D . P D 1
I313 I 0.62020(5) -0.4004(2) 0.60107(8) 0.0781(8) Uani 0.6731 1 d D . P E 1
I314 I 0.56547(6) -0.5000(2) 0.56753(9) 0.0827(9) Uani 0.6731 1 d D . P E 1
I304 I 0.91544(12) 0.5186(4) 0.9402(2) 0.115(3) Uani 0.4522 1 d D . P F 1
I303 I 0.96545(13) 0.6538(9) 0.9298(3) 0.145(5) Uani 0.4522 1 d D . P F 1
I307 I 0.78279(4) 0.1081(2) 0.94066(7) 0.0846(10) Uani 0.6302 1 d D . P G 1
I308 I 0.72778(6) 0.0166(2) 0.90075(8) 0.0988(13) Uani 0.6302 1 d D . P G 1
I318 I 0.44089(3) -0.03321(13) 0.05421(6) 0.0811(9) Uani 0.599(3) 1 d D . P H 1
Zn35 Zn 0.77115(12) 0.1603(7) 0.6039(2) 0.0591(8) Uani 0.5235 1 d D . P B 1
Zn38 Zn 0.60276(14) -0.3523(6) 0.26366(15) 0.050(3) Uani 0.47(3) 1 d D . P C 1
Zn33 Zn 0.78221(9) 0.8986(5) 0.7942(3) 0.081(4) Uani 0.53(2) 1 d D . P A 1
Zn31 Zn 0.92015(13) 0.6428(8) 1.2518(2) 0.0667(18) Uani 0.5896 1 d D . P D 1
Zn32 Zn 0.93540(16) 0.6531(7) 0.9421(3) 0.073(5) Uani 0.4522 1 d D . P F 1
Zn37 Zn 0.58860(11) -0.3807(6) 0.57659(18) 0.0640(17) Uani 0.6731 1 d D . P E 1
Zn34 Zn 0.75180(7) 0.1310(5) 0.91261(15) 0.0650(15) Uani 0.6302 1 d D . P G 1
Zn39 Zn 0.45251(5) -0.0953(2) 0.10985(11) 0.0540(9) Uani 0.599(3) 1 d D . P H 1
N316 N 0.76688(18) 0.3058(7) 0.7620(3) 0.048(3) Uani 1 1 d . . . . .
N304 N 0.9435(2) 0.9408(7) 1.0773(3) 0.055(3) Uani 1 1 d . . . . .
N318 N 0.7706(2) 0.2233(9) 0.6465(3) 0.059(3) Uani 1 1 d D . . . .
N310 N 0.86962(19) 1.0278(8) 0.8067(3) 0.056(3) Uani 1 1 d . . . . .
N330 N 0.6017(2) -0.2858(8) 0.3061(3) 0.063(4) Uani 1 1 d D . . . .
N302 N 0.9354(2) 0.8070(8) 1.1008(3) 0.063(4) Uani 1 1 d . . . . .
N328 N 0.5981(2) -0.2066(9) 0.4219(3) 0.064(4) Uani 1 1 d . . . . .
N313 N 0.7796(2) 0.7583(9) 0.7865(3) 0.062(4) Uani 1 1 d D . . . .
N312 N 0.8085(2) 0.9134(9) 0.8028(4) 0.063(4) Uani 1 1 d D . . . .
N334 N 0.5390(3) 0.0340(9) 0.1299(4) 0.068(4) Uani 1 1 d . . . . .
N315 N 0.7722(2) 0.4324(8) 0.7963(3) 0.058(4) Uani 1 1 d . . . . .
N320 N 0.7064(2) 0.3903(10) 0.5010(3) 0.068(4) Uani 1 1 d . . . . .
N308 N 0.8729(2) 0.8978(11) 0.8396(4) 0.069(4) Uani 1 1 d . . . . .
N326 N 0.6051(2) -0.0700(8) 0.3992(4) 0.070(4) Uani 1 1 d . . . . .
N317 N 0.7529(2) 0.1987(9) 0.8693(3) 0.071(5) Uani 1 1 d D . . . .
N333 N 0.5671(2) -0.0178(9) 0.1544(3) 0.067(4) Uani 1 1 d . . . . .
N311 N 0.9097(2) 1.2583(10) 0.7749(4) 0.066(4) Uani 1 1 d . . . . .
N306 N 0.9364(2) 0.7177(8) 0.9845(3) 0.067(4) Uani 1 1 d D . . . .
N322 N 0.7017(2) 0.5209(9) 0.4670(3) 0.060(4) Uani 1 1 d . . . . .
C343 C 0.7676(2) 0.3441(8) 0.7907(3) 0.049(4) Uani 1 1 d . . . . .
N303 N 0.9418(2) 0.9392(8) 1.1330(3) 0.061(4) Uani 1 1 d . . . . .
N309 N 0.8980(2) 0.9780(9) 0.8313(3) 0.061(4) Uani 1 1 d . . . . .
N305 N 0.9487(3) 1.2612(10) 1.1123(5) 0.097(7) Uani 1 1 d . . . . .
N314 N 0.7754(2) 0.4426(8) 0.7410(4) 0.063(4) Uani 1 1 d . . . . .
N307 N 0.9222(3) 0.7373(9) 0.9087(3) 0.070(4) Uani 1 1 d D . . . .
N321 N 0.7306(2) 0.4747(10) 0.4909(3) 0.071(4) Uani 1 1 d . . . . .
N325 N 0.6122(2) 0.2447(9) 0.4475(4) 0.070(4) Uani 1 1 d . . . . .
N329 N 0.5886(3) -0.3120(9) 0.5335(3) 0.075(5) Uani 1 1 d D . . . .
N332 N 0.5420(2) -0.0986(10) 0.1613(4) 0.070(4) Uani 1 1 d . . . . .
C307 C 0.9438(2) 0.9804(9) 1.1057(3) 0.054(4) Uani 1 1 d . . . . .
C325 C 0.8863(2) 1.0370(10) 0.8137(4) 0.054(4) Uani 1 1 d . . . . .
N319 N 0.7566(2) 0.2462(9) 0.5714(3) 0.060(4) Uani 1 1 d D . . . .
N327 N 0.6043(3) -0.0792(9) 0.4566(4) 0.077(5) Uani 1 1 d . . . . .
C360 C 0.7230(2) 0.4094(12) 0.5053(4) 0.059(4) Uani 1 1 d . . . . .
C324 C 0.8897(2) 0.9120(10) 0.8437(4) 0.054(4) Uani 1 1 d . . . . .
C342 C 0.7748(2) 0.4785(10) 0.7700(4) 0.055(4) Uani 1 1 d . . . . .
N301 N 0.9243(3) 0.7086(11) 1.2100(4) 0.100(7) Uani 1 1 d D . . . .
N335 N 0.5781(3) 0.2738(11) 0.1004(4) 0.077(5) Uani 1 1 d . . . . .
C306 C 0.9370(2) 0.8485(9) 1.1290(4) 0.057(4) Uani 1 1 d . . . . .
C321 C 0.9013(2) 0.8496(11) 0.8664(4) 0.059(4) Uani 1 1 d . . . . .
C352 C 0.7716(2) 0.3113(10) 0.7064(4) 0.056(4) Uani 1 1 d . . . . .
N331 N 0.5899(2) -0.2654(11) 0.2302(4) 0.081(5) Uani 1 1 d D . . . .
C334 C 0.8446(3) 0.9421(10) 0.8145(4) 0.059(4) Uani 1 1 d . . . . .
N323 N 0.6418(2) 0.3993(11) 0.4648(4) 0.078(5) Uani 1 1 d . . . . .
C390 C 0.5972(3) -0.3282(13) 0.3323(4) 0.071(5) Uani 1 1 d . . . . .
H390 H 0.594243 -0.389767 0.329756 0.085 Uiso 1 1 calc R U . . .
C327 C 0.8943(2) 1.1157(9) 0.8010(4) 0.056(4) Uani 1 1 d . . . . .
C316 C 0.9387(2) 0.8065(10) 1.0440(4) 0.057(4) Uani 1 1 d . . . . .
C349 C 0.7585(3) 0.2023(10) 0.8148(4) 0.061(5) Uani 1 1 d . . . . .
H349 H 0.758694 0.170391 0.795200 0.074 Uiso 1 1 calc R U . . .
C393 C 0.5702(3) -0.1480(11) 0.1885(5) 0.064(4) Uani 1 1 d D . . . .
C385 C 0.5930(3) -0.3108(10) 0.4785(4) 0.070(5) Uani 1 1 d . . . . .
H385 H 0.592817 -0.343669 0.458907 0.084 Uiso 1 1 calc R U . . .
C314 C 0.9313(3) 0.6833(11) 1.0099(4) 0.069(5) Uani 1 1 d . . . . .
H314 H 0.926386 0.625028 1.007446 0.083 Uiso 1 1 calc R U . . .
C345 C 0.7627(2) 0.2939(9) 0.8172(3) 0.050(4) Uani 1 1 d . . . . .
C396 C 0.5590(3) -0.0859(11) 0.1667(4) 0.067(5) Uani 1 1 d . . . . .
C354 C 0.7662(3) 0.1832(11) 0.6721(3) 0.063(5) Uani 1 1 d . . . . .
H354 H 0.762574 0.122513 0.669675 0.076 Uiso 1 1 calc R U . . .
C326 C 0.8630(3) 0.9573(10) 0.8210(3) 0.061(5) Uani 1 1 d . . . . .
C363 C 0.7253(3) 0.6121(11) 0.4595(4) 0.062(5) Uani 1 1 d . . . . .
C381 C 0.5961(3) -0.2180(10) 0.4793(4) 0.061(4) Uani 1 1 d . . . . .
N324 N 0.7399(3) 0.7607(11) 0.4349(4) 0.083(5) Uani 1 1 d . . . . .
C339 C 0.7774(2) 0.5761(9) 0.7748(4) 0.056(4) Uani 1 1 d . . . . .
C384 C 0.5904(3) -0.3515(10) 0.5054(4) 0.065(5) Uani 1 1 d . . . . .
H384 H 0.589698 -0.415041 0.504742 0.078 Uiso 1 1 calc R U . . .
C361 C 0.7181(3) 0.5314(11) 0.4729(4) 0.061(5) Uani 1 1 d . . . . .
C357 C 0.7353(3) 0.3531(11) 0.5279(4) 0.059(4) Uani 1 1 d . . . . .
C379 C 0.5997(3) -0.1683(11) 0.4513(5) 0.065(5) Uani 1 1 d . . . . .
C378 C 0.6060(3) -0.0353(11) 0.4299(4) 0.063(5) Uani 1 1 d . . . . .
C344 C 0.7717(2) 0.3551(11) 0.7375(4) 0.055(4) Uani 1 1 d . . . . .
C353 C 0.7665(3) 0.2221(11) 0.7022(4) 0.073(6) Uani 1 1 d . . . . .
H353 H 0.763232 0.188866 0.719614 0.087 Uiso 1 1 calc R U . . .
C375 C 0.6082(3) 0.0623(11) 0.4344(4) 0.066(5) Uani 1 1 d . . . . .
C370 C 0.6775(3) 0.4304(12) 0.4758(5) 0.070(5) Uani 1 1 d . . . . .
C397 C 0.5550(3) 0.0424(14) 0.1376(4) 0.075(6) Uani 1 1 d . . . . .
C309 C 0.9465(3) 1.0796(10) 1.1080(4) 0.061(5) Uani 1 1 d . . . . .
C399 C 0.5629(3) 0.1225(11) 0.1257(4) 0.067(5) Uani 1 1 d . . . . .
C362 C 0.6961(3) 0.4491(12) 0.4826(4) 0.069(5) Uani 1 1 d . . . . .
C313 C 0.9457(3) 1.1305(11) 1.0805(4) 0.067(5) Uani 1 1 d . . . . .
H313 H 0.944873 1.103162 1.059725 0.081 Uiso 1 1 calc R U . . .
C348 C 0.7541(3) 0.1607(11) 0.8407(4) 0.065(5) Uani 1 1 d . . . . .
H348 H 0.751743 0.098427 0.838648 0.078 Uiso 1 1 calc R U . . .
C328 C 0.9119(3) 1.1377(11) 0.8127(5) 0.067(5) Uani 1 1 d . . . . .
H328 H 0.918567 1.102796 0.829338 0.081 Uiso 1 1 calc R U . . .
C315 C 0.9324(3) 0.7228(11) 1.0395(4) 0.072(5) Uani 1 1 d . . . . .
H315 H 0.928642 0.691547 1.056949 0.086 Uiso 1 1 calc R U . . .
C308 C 0.9395(2) 0.8554(10) 1.0751(4) 0.054(4) Uani 1 1 d . . . . .
C373 C 0.6137(4) 0.1868(13) 0.4719(6) 0.094(7) Uani 1 1 d . . . . .
H373 H 0.616393 0.208228 0.493666 0.113 Uiso 1 1 calc R U . . .
C388 C 0.6014(3) -0.2005(11) 0.3655(4) 0.068(5) Uani 1 1 d . . . . .
C380 C 0.6019(3) -0.1566(9) 0.3974(4) 0.062(5) Uani 1 1 d . . . . .
C391 C 0.5970(3) -0.2013(12) 0.2146(4) 0.067(5) Uani 1 1 d . . . . .
H391 H 0.609229 -0.195306 0.218426 0.081 Uiso 1 1 calc R U . . .
C392 C 0.5872(3) -0.1434(14) 0.1929(4) 0.072(5) Uani 1 1 d . . . . .
H392 H 0.592778 -0.100565 0.181314 0.086 Uiso 1 1 calc R U . . .
C364 C 0.7429(3) 0.6387(12) 0.4711(4) 0.079(7) Uani 1 1 d . . . . .
H364 H 0.750062 0.604696 0.487379 0.094 Uiso 1 1 calc R U . . .
C331 C 0.8846(3) 1.1676(14) 0.7783(5) 0.074(5) Uani 1 1 d . . . . .
H331 H 0.872633 1.155802 0.771066 0.089 Uiso 1 1 calc R U . . .
C320 C 0.9179(3) 0.8383(11) 0.8638(4) 0.070(5) Uani 1 1 d . . . . .
H320 H 0.922624 0.867144 0.847026 0.084 Uiso 1 1 calc R U . . .
C355 C 0.7628(3) 0.2956(13) 0.5495(5) 0.079(6) Uani 1 1 d . . . . .
H355 H 0.774915 0.294241 0.549245 0.094 Uiso 1 1 calc R U . . .
C319 C 0.9282(3) 0.7825(13) 0.8865(5) 0.077(5) Uani 1 1 d . . . . .
H319 H 0.940173 0.777665 0.885529 0.093 Uiso 1 1 calc R U . . .
C312 C 0.9463(3) 1.2244(13) 1.0838(5) 0.078(6) Uani 1 1 d . . . . .
H312 H 0.944847 1.260994 1.064933 0.093 Uiso 1 1 calc R U . . .
C305 C 0.9235(3) 0.6691(13) 1.1803(5) 0.076(5) Uani 1 1 d . . . . .
H305 H 0.919808 0.608530 1.178010 0.091 Uiso 1 1 calc R U . . .
C340 C 0.7790(3) 0.6346(12) 0.7503(5) 0.077(6) Uani 1 1 d . . . . .
H340 H 0.780031 0.613318 0.729216 0.093 Uiso 1 1 calc R U . . .
C317 C 0.9438(3) 0.8527(12) 1.0178(4) 0.074(6) Uani 1 1 d . . . . .
H317 H 0.948424 0.911673 1.019790 0.089 Uiso 1 1 calc R U . . .
C310 C 0.9498(3) 1.1229(11) 1.1387(4) 0.074(6) Uani 1 1 d . . . . .
H310 H 0.950886 1.090745 1.158656 0.089 Uiso 1 1 calc R U . . .
C406 C 0.5142(3) -0.0507(13) 0.1358(7) 0.096(8) Uani 1 1 d . . . . .
C341 C 0.7791(3) 0.7270(11) 0.7569(5) 0.066(5) Uani 1 1 d . . . . .
H341 H 0.778876 0.768055 0.739428 0.080 Uiso 1 1 calc R U . . .
C351 C 0.7759(3) 0.3589(12) 0.6807(4) 0.072(5) Uani 1 1 d . . . . .
H351 H 0.779484 0.419746 0.682771 0.086 Uiso 1 1 calc R U . . .
C338 C 0.7786(3) 0.6146(11) 0.8067(4) 0.079(6) Uani 1 1 d . . . . .
H338 H 0.778409 0.576026 0.824720 0.095 Uiso 1 1 calc R U . . .
C389 C 0.5966(3) -0.2920(12) 0.3609(5) 0.083(6) Uani 1 1 d . . . . .
H389 H 0.593136 -0.325998 0.377863 0.099 Uiso 1 1 calc R U . . .
C332 C 0.8184(3) 0.8741(19) 0.8254(7) 0.115(11) Uani 1 1 d . . . . .
H332 H 0.813076 0.832751 0.837977 0.138 Uiso 1 1 calc R U . . .
C301 C 0.9307(4) 0.7944(14) 1.2125(5) 0.104(9) Uani 1 1 d . . . . .
H301 H 0.933355 0.820474 1.233511 0.124 Uiso 1 1 calc R U . . .
C401 C 0.5868(4) 0.2197(13) 0.1213(5) 0.091(7) Uani 1 1 d . . . . .
H401 H 0.598507 0.236237 0.129269 0.109 Uiso 1 1 calc R U . . .
C330 C 0.8933(3) 1.2425(14) 0.7655(5) 0.077(6) Uani 1 1 d . . . . .
H330 H 0.886760 1.280890 0.749808 0.093 Uiso 1 1 calc R U . . .
C302 C 0.9334(4) 0.8420(13) 1.1877(4) 0.112(11) Uani 1 1 d . . . . .
H302 H 0.935758 0.904282 1.190201 0.135 Uiso 1 1 calc R U . . .
C347 C 0.7581(5) 0.2869(13) 0.8726(5) 0.124(12) Uani 1 1 d . . . . .
H347 H 0.759381 0.313426 0.893573 0.149 Uiso 1 1 calc R U . . .
C400 C 0.5812(3) 0.1410(13) 0.1333(5) 0.081(6) Uani 1 1 d . . . . .
H400 H 0.589043 0.100925 0.146026 0.097 Uiso 1 1 calc R U . . .
C346 C 0.7615(3) 0.3377(11) 0.8475(4) 0.084(7) Uani 1 1 d . . . . .
H346 H 0.762981 0.400633 0.849843 0.101 Uiso 1 1 calc R U . . .
C387 C 0.6050(3) -0.1511(12) 0.3388(5) 0.089(8) Uani 1 1 d . . . . .
H387 H 0.607813 -0.089142 0.340242 0.107 Uiso 1 1 calc R U . . .
C337 C 0.7798(3) 0.7046(14) 0.8118(5) 0.092(7) Uani 1 1 d . . . . .
H337 H 0.780923 0.728417 0.833216 0.110 Uiso 1 1 calc R U . . .
C335 C 0.8341(3) 0.9852(14) 0.7892(6) 0.091(7) Uani 1 1 d . . . . .
H335 H 0.839006 1.023866 0.775180 0.109 Uiso 1 1 calc R U . . .
C350 C 0.7746(4) 0.3118(12) 0.6511(4) 0.090(8) Uani 1 1 d . . . . .
H350 H 0.776727 0.344647 0.632650 0.108 Uiso 1 1 calc R U . . .
C333 C 0.8359(3) 0.8845(19) 0.8337(7) 0.116(11) Uani 1 1 d . . . . .
H333 H 0.842183 0.853991 0.852037 0.139 Uiso 1 1 calc R U . . .
C311 C 0.9512(3) 1.2124(16) 1.1377(6) 0.104(9) Uani 1 1 d . . . . .
H311 H 0.954356 1.242333 1.157982 0.125 Uiso 1 1 calc R U . . .
C329 C 0.9193(3) 1.2120(13) 0.7994(5) 0.073(5) Uani 1 1 d . . . . .
H329 H 0.930929 1.229295 0.807572 0.087 Uiso 1 1 calc R U . . .
C303 C 0.9327(3) 0.7994(13) 1.1562(4) 0.078(6) Uani 1 1 d . . . . .
O3A O 0.5415(3) 0.4299(13) 0.6926(5) 0.061(5) Uani 0.5208 1 d D U P . .
C356 C 0.7523(3) 0.3492(13) 0.5268(4) 0.072(5) Uani 1 1 d . . . . .
H356 H 0.757123 0.382326 0.511057 0.087 Uiso 1 1 calc R U . . .
C336 C 0.8165(3) 0.9722(18) 0.7842(7) 0.108(9) Uani 1 1 d . . . . .
H336 H 0.809428 1.004910 0.767354 0.129 Uiso 1 1 calc R U . . .
C383 C 0.5917(5) -0.2237(13) 0.5339(5) 0.122(12) Uani 1 1 d . . . . .
H383 H 0.592202 -0.194146 0.554197 0.147 Uiso 1 1 calc R U . . .
C374 C 0.6114(3) 0.0974(13) 0.4666(5) 0.082(6) Uani 1 1 d . . . . .
H374 H 0.611939 0.057872 0.484598 0.099 Uiso 1 1 calc R U . . .
C386 C 0.6042(3) -0.1991(12) 0.3100(5) 0.087(7) Uani 1 1 d . . . . .
H386 H 0.605675 -0.165911 0.291258 0.105 Uiso 1 1 calc R U . . .
C398 C 0.5327(3) -0.0354(16) 0.1423(6) 0.090(7) Uani 1 1 d . . . . .
C304 C 0.9277(3) 0.7107(14) 1.1543(5) 0.090(7) Uani 1 1 d . . . . .
H304 H 0.927266 0.678932 1.134387 0.109 Uiso 1 1 calc R U . . .
C382 C 0.5943(4) -0.1735(13) 0.5091(5) 0.098(8) Uani 1 1 d . . . . .
H382 H 0.594859 -0.110074 0.510847 0.118 Uiso 1 1 calc R U . . .
C402 C 0.5618(4) 0.2605(17) 0.0951(5) 0.099(8) Uani 1 1 d . . . . .
H402 H 0.554781 0.304480 0.082703 0.119 Uiso 1 1 calc R U . . .
C371 C 0.6666(3) 0.4741(16) 0.4512(6) 0.095(8) Uani 1 1 d . . . . .
H371 H 0.671221 0.517441 0.438327 0.114 Uiso 1 1 calc R U . . .
C403 C 0.5527(3) 0.1838(16) 0.1064(6) 0.093(7) Uani 1 1 d . . . . .
H403 H 0.540505 0.176706 0.100841 0.112 Uiso 1 1 calc R U . . .
C365 C 0.7494(4) 0.7166(13) 0.4579(5) 0.090(7) Uani 1 1 d . . . . .
H365 H 0.760858 0.736433 0.465997 0.108 Uiso 1 1 calc R U . . .
C405 C 0.5057(4) -0.103(2) 0.1539(10) 0.149(15) Uani 1 1 d . . . . .
H405 H 0.512184 -0.132244 0.172329 0.179 Uiso 1 1 calc R U . . .
C318 C 0.9414(4) 0.8032(11) 0.9880(4) 0.101(9) Uani 1 1 d . . . . .
H318 H 0.943610 0.833662 0.969112 0.122 Uiso 1 1 calc R U . . .
C376 C 0.6091(4) 0.1224(12) 0.4097(6) 0.101(9) Uani 1 1 d . . . . .
H376 H 0.609021 0.102241 0.388042 0.121 Uiso 1 1 calc R U . . .
O2A O 0.5229(3) 0.4704(15) 0.7924(5) 0.077(7) Uani 0.5208 1 d D U P . .
C372 C 0.6493(3) 0.455(2) 0.4453(7) 0.120(11) Uani 1 1 d . . . . .
H372 H 0.642245 0.482188 0.427001 0.144 Uiso 1 1 calc R U . . .
C358 C 0.7292(3) 0.3057(19) 0.5511(6) 0.115(11) Uani 1 1 d . . . . .
H358 H 0.717376 0.310854 0.553685 0.138 Uiso 1 1 calc R U . . .
C323 C 0.9059(4) 0.749(2) 0.9108(9) 0.131(12) Uani 1 1 d . . . . .
H323 H 0.901152 0.716776 0.926826 0.157 Uiso 1 1 calc R U . . .
C322 C 0.8956(4) 0.8065(19) 0.8907(6) 0.107(9) Uani 1 1 d . . . . .
H322 H 0.884085 0.816295 0.894050 0.128 Uiso 1 1 calc R U . . .
C369 C 0.6689(3) 0.370(2) 0.4945(8) 0.136(14) Uani 1 1 d . . . . .
H369 H 0.675379 0.339147 0.512542 0.163 Uiso 1 1 calc R U . . .
C3A C 0.5482(4) 0.3292(15) 0.7723(6) 0.055(7) Uani 0.5208 1 d D U P . .
H3A H 0.555560 0.373426 0.783899 0.066 Uiso 0.5208 1 calc R U P . .
C367 C 0.7147(4) 0.6604(16) 0.4363(6) 0.102(8) Uani 1 1 d . . . . .
H367 H 0.702968 0.645393 0.428513 0.123 Uiso 1 1 calc R U . . .
C377 C 0.6102(3) 0.2147(14) 0.4173(6) 0.086(6) Uani 1 1 d . . . . .
H377 H 0.609415 0.256734 0.400037 0.103 Uiso 1 1 calc R U . . .
C366 C 0.7235(4) 0.7383(18) 0.4248(6) 0.107(9) Uani 1 1 d . . . . .
H366 H 0.716831 0.775413 0.408817 0.129 Uiso 1 1 calc R U . . .
C359 C 0.7403(3) 0.250(2) 0.5711(6) 0.128(13) Uani 1 1 d . . . . .
H359 H 0.735605 0.211144 0.585519 0.154 Uiso 1 1 calc R U . . .
O1A O 0.4953(3) 0.2529(15) 0.7002(5) 0.065(6) Uani 0.5208 1 d D U P . .
H1A H 0.500427 0.203647 0.699944 0.097 Uiso 0.5208 1 calc R U P . .
C7A C 0.5321(4) 0.4537(15) 0.7423(6) 0.054(6) Uani 0.5208 1 d D U P . .
C368 C 0.6519(3) 0.357(2) 0.4868(8) 0.122(11) Uani 1 1 d . . . . .
H368 H 0.646922 0.313329 0.498730 0.147 Uiso 1 1 calc R U . . .
C394 C 0.5631(3) -0.2286(15) 0.1958(7) 0.067(5) Uani 0.69(2) 1 d D . P C 1
H394 H 0.551693 -0.245582 0.185851 0.081 Uiso 0.69(2) 1 calc R U P C 1
C4A C 0.5344(3) 0.3557(16) 0.7492(7) 0.054(6) Uani 0.5208 1 d D U P . .
C404 C 0.4870(4) -0.1184(19) 0.1469(8) 0.112(9) Uani 1 1 d . . . . .
H404 H 0.481635 -0.156431 0.160493 0.134 Uiso 1 1 calc R U . . .
C408 C 0.4862(4) -0.028(2) 0.1026(10) 0.141(14) Uani 1 1 d . . . . .
H408 H 0.479543 -0.001992 0.083656 0.169 Uiso 1 1 calc R U . . .
C2A C 0.5517(4) 0.2392(13) 0.7791(6) 0.055(7) Uani 0.5208 1 d D U P . .
H2A H 0.561377 0.221336 0.794688 0.066 Uiso 0.5208 1 calc R U P . .
C407 C 0.5038(4) -0.0119(18) 0.1092(8) 0.125(11) Uani 1 1 d . . . . .
H407 H 0.508881 0.026434 0.095234 0.150 Uiso 1 1 calc R U . . .
C5A C 0.5234(3) 0.2919(15) 0.7321(8) 0.069(8) Uani 0.5208 1 d D U P . .
C395 C 0.5733(3) -0.2840(16) 0.2184(7) 0.067(5) Uani 0.69(2) 1 d D . P C 1
H395 H 0.568252 -0.336570 0.225684 0.081 Uiso 0.69(2) 1 calc R U P C 1
C8A C 0.5261(4) 0.5103(15) 0.7643(6) 0.067(8) Uani 0.5208 1 d D U P . .
C12A C 0.5358(4) 0.4903(16) 0.7136(7) 0.070(8) Uani 0.5208 1 d D U P . .
C1A C 0.5404(4) 0.1754(18) 0.7622(7) 0.070(8) Uani 0.5208 1 d D U P . .
H1AA H 0.542312 0.113591 0.766835 0.084 Uiso 0.5208 1 calc R U P . .
C11A C 0.5342(5) 0.5816(18) 0.7073(7) 0.084(10) Uani 0.5208 1 d D U P . .
H11A H 0.537118 0.605272 0.687720 0.100 Uiso 0.5208 1 calc R U P . .
C6A C 0.5263(4) 0.2010(16) 0.7386(7) 0.070(8) Uani 0.5208 1 d D U P . .
H6A H 0.518886 0.157138 0.727169 0.083 Uiso 0.5208 1 calc R U P . .
C15A C 0.5463(6) 0.465(3) 0.6637(10) 0.106(15) Uani 0.5208 1 d D U P . .
H15A H 0.540068 0.433324 0.644707 0.159 Uiso 0.5208 1 calc . U P . .
H15B H 0.558827 0.457735 0.664532 0.159 Uiso 0.5208 1 calc . U P . .
H15C H 0.543417 0.529138 0.661839 0.159 Uiso 0.5208 1 calc . U P . .
I317 I 0.44088(3) -0.03848(13) 0.15891(6) 0.0755(7) Uani 0.599(3) 1 d D . P H 1
C13A C 0.5077(4) 0.3229(19) 0.7087(9) 0.081(10) Uani 0.5208 1 d D U P . .
H13A H 0.502208 0.372900 0.718718 0.097 Uiso 0.5208 1 calc R U P . .
H13B H 0.511402 0.345745 0.688692 0.097 Uiso 0.5208 1 calc R U P . .
C14A C 0.5146(5) 0.525(3) 0.8135(9) 0.095(14) Uani 0.5208 1 d D U P . .
H14A H 0.502197 0.529635 0.804814 0.143 Uiso 0.5208 1 calc . U P . .
H14B H 0.519727 0.585511 0.814825 0.143 Uiso 0.5208 1 calc . U P . .
H14C H 0.516249 0.498722 0.835290 0.143 Uiso 0.5208 1 calc . U P . .
C9A C 0.5243(5) 0.6010(16) 0.7578(7) 0.085(10) Uani 0.5208 1 d D U P . .
H9A H 0.519999 0.638913 0.772938 0.103 Uiso 0.5208 1 calc R U P . .
I418 I 0.43705(6) -0.0116(2) 0.08354(10) 0.0932(14) Uani 0.401(3) 1 d D . P H 2
Zn49 Zn 0.44952(10) -0.1068(4) 0.13126(19) 0.076(2) Uani 0.401(3) 1 d D . P H 2
I417 I 0.43977(6) -0.0871(2) 0.18594(11) 0.1022(16) Uani 0.401(3) 1 d D . P H 2
N336 N 0.4779(3) -0.0792(12) 0.1219(7) 0.117(10) Uani 1 1 d . . . . .
I410 I 0.7551(2) 0.0211(7) 0.6080(2) 0.082(2) Uani 0.4176 1 d D . P B 2
Zn45 Zn 0.77200(15) 0.1646(8) 0.6038(3) 0.0591(8) Uani 0.4176 1 d D . P B 2
I409 I 0.80259(10) 0.1763(9) 0.5941(2) 0.098(3) Uani 0.4176 1 d D . P B 2
I408 I 0.7213(2) 0.0315(10) 0.8885(4) 0.0988(13) Uani 0.1972 1 d D . P G 2
Zn44 Zn 0.7462(3) 0.1343(18) 0.9099(5) 0.0650(15) Uani 0.1972 1 d D . P G 2
I407 I 0.77555(17) 0.0882(10) 0.9402(3) 0.0846(10) Uani 0.1972 1 d D . P G 2
I404 I 0.92175(11) 0.5072(3) 0.94337(11) 0.0788(16) Uani 0.4928 1 d D . P F 2
Zn42 Zn 0.93808(14) 0.6560(6) 0.94128(18) 0.069(4) Uani 0.4928 1 d D . P F 2
I403 I 0.96896(11) 0.6650(7) 0.93247(15) 0.0872(16) Uani 0.4928 1 d D . P F 2
I414 I 0.55838(17) -0.4789(6) 0.5627(4) 0.157(6) Uani 0.3269 1 d D . P E 2
Zn47 Zn 0.5835(2) -0.3712(14) 0.5755(4) 0.114(10) Uani 0.3269 1 d D . P E 2
I413 I 0.61427(15) -0.3984(8) 0.6053(2) 0.143(5) Uani 0.3269 1 d D . P E 2
I402 I 0.8986(2) 0.5220(6) 1.2308(3) 0.214(9) Uani 0.3341 1 d D . P D 2
Zn41 Zn 0.9222(2) 0.6333(17) 1.2510(5) 0.0667(18) Uani 0.3341 1 d D . P D 2
I401 I 0.95210(17) 0.6055(8) 1.2829(3) 0.112(5) Uani 0.3341 1 d D . P D 2
I416 I 0.58776(15) -0.4861(6) 0.2658(3) 0.131(4) Uani 0.53(3) 1 d D . P C 2
Zn48 Zn 0.60567(18) -0.3441(7) 0.2639(2) 0.087(4) Uani 0.53(3) 1 d D . P C 2
I415 I 0.63693(16) -0.3336(9) 0.2580(2) 0.118(4) Uani 0.53(3) 1 d D . P C 2
I406 I 0.77002(11) 0.9921(5) 0.75056(14) 0.0635(16) Uani 0.47(2) 1 d D . P A 2
Zn43 Zn 0.78232(12) 0.8944(5) 0.79876(18) 0.062(4) Uani 0.47(2) 1 d D . P A 2
I405 I 0.77284(10) 0.9107(4) 0.85383(13) 0.083(2) Uani 0.47(2) 1 d D . P A 2
I312 I 0.60315(13) 0.4865(6) 0.4141(2) 0.083(3) Uani 0.5 1 d D . P I 1
Zn36 Zn 0.61535(4) 0.38147(16) 0.45877(8) 0.0794(8) Uani 1 1 d D . . . .
I311 I 0.60776(13) 0.4120(5) 0.5140(2) 0.120(3) Uani 0.5 1 d D . P I 1
I508 I 0.71116(19) 0.0559(8) 0.8675(5) 0.146(6) Uani 0.1726 1 d . . P G 3
I507 I 0.7627(3) 0.0537(10) 0.9341(3) 0.177(9) Uani 0.1726 1 d . . P G 3
Zn54 Zn 0.7381(3) 0.1299(9) 0.8973(4) 0.077(6) Uani 0.1726 1 d . . P G 3
I502 I 0.8888(3) 0.5116(18) 1.2326(7) 0.080 Uiso 0.0763 1 d . U P D 3
I501 I 0.9389(3) 0.5839(14) 1.2701(5) 0.080 Uiso 0.0763 1 d . U P D 3
Zn51 Zn 0.9092(6) 0.627(3) 1.2380(10) 0.080 Uiso 0.0763 1 d . U P D 3
C10A C 0.5285(5) 0.6380(18) 0.7296(7) 0.087(11) Uani 0.5208 1 d D U P . .
H10A H 0.527457 0.700598 0.725655 0.105 Uiso 0.5208 1 calc R U P . .
I503 I 0.9771(4) 0.700(2) 0.9315(8) 0.080 Uiso 0.0551 1 d D U P F 3
I504 I 0.9335(4) 0.508(2) 0.9444(7) 0.080 Uiso 0.0551 1 d D U P F 3
Zn52 Zn 0.9467(4) 0.663(3) 0.9383(6) 0.080 Uiso 0.0551 1 d D U P F 3
I509 I 0.8105(5) 0.200(2) 0.5954(8) 0.080 Uiso 0.059 1 d . U P B 3
Zn55 Zn 0.7794(7) 0.178(4) 0.6011(6) 0.080 Uiso 0.059 1 d D U P B 3
I510 I 0.7668(4) 0.017(2) 0.6070(7) 0.080 Uiso 0.059 1 d . U P B 3
I412 I 0.60197(11) 0.4710(6) 0.4076(2) 0.071(2) Uani 0.5 1 d D . P I 2
I411 I 0.60489(9) 0.3918(4) 0.51410(10) 0.0685(10) Uani 0.5 1 d D . P I 2
C494 C 0.5641(5) -0.181(3) 0.2162(10) 0.067(5) Uani 0.31(2) 1 d D . P C 2
H494 H 0.552569 -0.170637 0.219182 0.081 Uiso 0.31(2) 1 calc R U P C 2
C495 C 0.5755(5) -0.231(3) 0.2392(10) 0.067(5) Uani 0.31(2) 1 d D . P C 2
H495 H 0.573187 -0.239646 0.260578 0.081 Uiso 0.31(2) 1 calc R U P C 2
C1B C 0.6639(9) 0.446(3) 0.5752(15) 0.085(15) Uani 0.1984 1 d D U P . .
H1B H 0.659629 0.504903 0.570403 0.102 Uiso 0.1984 1 calc R U P . .
C6B C 0.6524(7) 0.375(4) 0.5737(15) 0.089(14) Uani 0.1984 1 d D U P . .
H6B H 0.640304 0.385060 0.568082 0.107 Uiso 0.1984 1 calc R U P . .
C3B C 0.6878(6) 0.346(4) 0.5904(16) 0.089(14) Uani 0.1984 1 d D U P . .
H3B H 0.699947 0.335763 0.595914 0.106 Uiso 0.1984 1 calc R U P . .
C5B C 0.6588(5) 0.289(3) 0.5804(15) 0.086(13) Uani 0.1984 1 d D U P . .
C4B C 0.6764(6) 0.275(3) 0.5891(13) 0.089(12) Uani 0.1984 1 d D U P . .
C2B C 0.6816(8) 0.432(3) 0.5836(17) 0.094(15) Uani 0.1984 1 d D U P . .
H2B H 0.689419 0.481055 0.584767 0.113 Uiso 0.1984 1 calc R U P . .
C7B C 0.6833(6) 0.181(3) 0.5970(11) 0.096(12) Uani 0.1984 1 d D U P . .
C12B C 0.6807(6) 0.138(3) 0.6251(11) 0.094(13) Uani 0.1984 1 d D U P . .
C10B C 0.6978(9) 0.014(4) 0.6126(17) 0.101(15) Uani 0.1984 1 d D U P . .
H10B H 0.702853 -0.043622 0.617855 0.121 Uiso 0.1984 1 calc R U P . .
C13B C 0.6466(9) 0.213(5) 0.5830(17) 0.103(17) Uani 0.1984 1 d D U P . .
H13C H 0.653315 0.157359 0.588725 0.124 Uiso 0.1984 1 calc R U P . .
H13D H 0.639843 0.225582 0.600464 0.124 Uiso 0.1984 1 calc R U P . .
O3B O 0.6712(8) 0.179(4) 0.6454(13) 0.090(14) Uani 0.1984 1 d D U P . .
C9B C 0.7005(8) 0.057(4) 0.5845(16) 0.099(15) Uani 0.1984 1 d D U P . .
H9B H 0.707406 0.029694 0.570660 0.119 Uiso 0.1984 1 calc R U P . .
O1B O 0.6351(10) 0.200(7) 0.5530(17) 0.13(3) Uani 0.1984 1 d D U P . .
H1BA H 0.633085 0.145422 0.549946 0.200 Uiso 0.1984 1 calc R U P . .
C11B C 0.6879(9) 0.054(3) 0.6329(14) 0.099(15) Uani 0.1984 1 d D U P . .
H11B H 0.685936 0.024164 0.652139 0.119 Uiso 0.1984 1 calc R U P . .
C802 C 0.8623(7) 0.238(3) 0.6426(13) 0.114(15) Uani 0.3409 1 d D U P . .
H80A H 0.852834 0.258439 0.653880 0.137 Uiso 0.3409 1 calc R U P . .
H80B H 0.865631 0.289101 0.629790 0.137 Uiso 0.3409 1 calc R U P . .
C803 C 0.8779(6) 0.208(4) 0.6678(13) 0.117(15) Uani 0.3409 1 d D U P . .
H80C H 0.887656 0.192331 0.656543 0.141 Uiso 0.3409 1 calc R U P . .
H80D H 0.881753 0.258414 0.682872 0.141 Uiso 0.3409 1 calc R U P . .
C804 C 0.8733(7) 0.127(4) 0.6874(9) 0.116(15) Uani 0.3409 1 d D U P . .
H80E H 0.883757 0.107425 0.702762 0.139 Uiso 0.3409 1 calc R U P . .
H80F H 0.864385 0.144422 0.700331 0.139 Uiso 0.3409 1 calc R U P . .
C805 C 0.8666(7) 0.049(3) 0.6647(13) 0.117(15) Uani 0.3409 1 d D U P . .
H80G H 0.876074 0.026364 0.653925 0.141 Uiso 0.3409 1 calc R U P . .
H80H H 0.862882 -0.000695 0.677680 0.141 Uiso 0.3409 1 calc R U P . .
C806 C 0.8513(5) 0.078(3) 0.6386(12) 0.102(14) Uani 0.3409 1 d D U P . .
H80I H 0.841207 0.091906 0.649143 0.122 Uiso 0.3409 1 calc R U P . .
H80J H 0.847967 0.027539 0.623271 0.122 Uiso 0.3409 1 calc R U P . .
C801 C 0.8558(7) 0.160(4) 0.6195(9) 0.111(15) Uani 0.3409 1 d D U P . .
H80K H 0.845353 0.179487 0.604114 0.134 Uiso 0.3409 1 calc R U P . .
H80L H 0.864822 0.143893 0.606658 0.134 Uiso 0.3409 1 calc R U P . .
C15B C 0.6728(14) 0.146(7) 0.6780(15) 0.09(2) Uani 0.1984 1 d D U P . .
H15D H 0.674057 0.080714 0.678045 0.135 Uiso 0.1984 1 calc . U P . .
H15E H 0.662370 0.161922 0.686902 0.135 Uiso 0.1984 1 calc . U P . .
H15F H 0.682959 0.172883 0.691509 0.135 Uiso 0.1984 1 calc . U P . .
C8B C 0.6931(7) 0.140(4) 0.5765(12) 0.106(14) Uani 0.1984 1 d D U P . .
O2B O 0.6944(10) 0.190(4) 0.5493(15) 0.119(17) Uani 0.1984 1 d D U P . .
C14B C 0.702(2) 0.149(10) 0.524(3) 0.13(3) Uani 0.1984 1 d D U P . .
H14D H 0.692729 0.141749 0.504417 0.199 Uiso 0.1984 1 calc . U P . .
H14E H 0.706579 0.090669 0.530805 0.199 Uiso 0.1984 1 calc . U P . .
H14F H 0.710958 0.187801 0.518150 0.199 Uiso 0.1984 1 calc . U P . .
C810 C 0.6880(6) 0.357(4) 0.7818(8) 0.110(16) Uani 0.3307 1 d D U P . .
H81A H 0.696685 0.372044 0.768059 0.132 Uiso 0.3307 1 calc R U P . .
H81B H 0.677403 0.335660 0.767234 0.132 Uiso 0.3307 1 calc R U P . .
C811 C 0.6951(7) 0.281(3) 0.8051(11) 0.118(16) Uani 0.3307 1 d D U P . .
H81C H 0.685847 0.259432 0.816837 0.141 Uiso 0.3307 1 calc R U P . .
H81D H 0.698550 0.229619 0.792479 0.141 Uiso 0.3307 1 calc R U P . .
C812 C 0.7107(5) 0.312(4) 0.8298(10) 0.117(16) Uani 0.3307 1 d D U P . .
H81E H 0.714575 0.263317 0.845352 0.140 Uiso 0.3307 1 calc R U P . .
H81F H 0.720357 0.327045 0.818238 0.140 Uiso 0.3307 1 calc R U P . .
C807 C 0.7063(7) 0.395(4) 0.8487(9) 0.128(17) Uani 0.3307 1 d D U P . .
H80M H 0.697867 0.377740 0.862777 0.153 Uiso 0.3307 1 calc R U P . .
H80N H 0.716916 0.416496 0.862890 0.153 Uiso 0.3307 1 calc R U P . .
C808 C 0.6986(7) 0.471(3) 0.8261(12) 0.124(17) Uani 0.3307 1 d D U P . .
H80O H 0.694470 0.518935 0.839303 0.149 Uiso 0.3307 1 calc R U P . .
H80P H 0.707866 0.496900 0.815433 0.149 Uiso 0.3307 1 calc R U P . .
C809 C 0.6836(6) 0.441(4) 0.7999(11) 0.115(16) Uani 0.3307 1 d D U P . .
H80Q H 0.680555 0.489673 0.784067 0.138 Uiso 0.3307 1 calc R U P . .
H80R H 0.673422 0.428079 0.810248 0.138 Uiso 0.3307 1 calc R U P . .
C814 C 0.6956(9) 0.702(5) 0.6777(15) 0.080 Uiso 0.1901 1 d D U P . .
H81G H 0.689608 0.665024 0.692107 0.096 Uiso 0.1901 1 calc R U P . .
H81H H 0.707983 0.705420 0.687627 0.096 Uiso 0.1901 1 calc R U P . .
C813 C 0.6938(8) 0.657(5) 0.6441(17) 0.080 Uiso 0.1901 1 d D U P . .
H81I H 0.698294 0.594693 0.646766 0.096 Uiso 0.1901 1 calc R U P . .
H81J H 0.700884 0.689843 0.630460 0.096 Uiso 0.1901 1 calc R U P . .
C818 C 0.6748(9) 0.655(4) 0.6271(17) 0.080 Uiso 0.1901 1 d D U P . .
H81K H 0.673991 0.629037 0.605135 0.096 Uiso 0.1901 1 calc R U P . .
H81L H 0.667955 0.617398 0.639717 0.096 Uiso 0.1901 1 calc R U P . .
C817 C 0.6671(9) 0.751(5) 0.6242(14) 0.080 Uiso 0.1901 1 d D U P . .
H81M H 0.673276 0.787096 0.609951 0.096 Uiso 0.1901 1 calc R U P . .
H81N H 0.654762 0.747707 0.614083 0.096 Uiso 0.1901 1 calc R U P . .
C816 C 0.6688(8) 0.796(5) 0.6578(17) 0.080 Uiso 0.1901 1 d D U P . .
H81O H 0.661654 0.762779 0.671276 0.096 Uiso 0.1901 1 calc R U P . .
H81P H 0.664412 0.857841 0.655074 0.096 Uiso 0.1901 1 calc R U P . .
C815 C 0.6878(9) 0.797(4) 0.6751(17) 0.080 Uiso 0.1901 1 d D U P . .
H81Q H 0.694661 0.835658 0.662964 0.096 Uiso 0.1901 1 calc R U P . .
H81R H 0.688409 0.822057 0.697252 0.096 Uiso 0.1901 1 calc R U P . .

loop_
_atom_site_aniso_label
_atom_site_aniso_U_11
_atom_site_aniso_U_22
_atom_site_aniso_U_33
_atom_site_aniso_U_23
_atom_site_aniso_U_13
_atom_site_aniso_U_12
I306 0.085(4) 0.045(3) 0.183(6) 0.039(3) -0.020(4) -0.009(2)
I310 0.164(6) 0.0411(16) 0.038(3) -0.0191(18) 0.035(3) 0.001(2)
I315 0.078(3) 0.080(3) 0.050(3) -0.021(2) 0.0232(18) 0.001(3)
I316 0.090(5) 0.0284(17) 0.065(2) -0.0099(15) 0.0089(18) 0.0007(15)
I305 0.098(3) 0.040(2) 0.185(6) -0.017(3) 0.027(3) 0.0029(17)
I301 0.097(3) 0.061(3) 0.149(5) 0.032(3) 0.071(3) 0.038(2)
I309 0.129(6) 0.130(5) 0.052(2) -0.014(2) 0.045(3) 0.029(4)
I302 0.125(2) 0.055(2) 0.0702(18) -0.0277(14) 0.0401(19) -0.0074(17)
I313 0.1137(18) 0.0603(13) 0.066(2) 0.0181(13) 0.0312(15) 0.0220(13)
I314 0.145(3) 0.0263(14) 0.0804(13) -0.0049(10) 0.0312(15) -0.0082(13)
I304 0.170(7) 0.028(2) 0.135(5) -0.016(2) -0.007(4) 0.010(3)
I303 0.097(5) 0.183(9) 0.140(6) -0.078(5) -0.024(3) 0.064(5)
I307 0.129(3) 0.0789(19) 0.0593(10) 0.0270(11) 0.0539(17) 0.0277(17)
I308 0.166(4) 0.0453(15) 0.101(3) -0.0201(15) 0.070(2) -0.0225(18)
I318 0.0909(15) 0.0442(10) 0.0952(17) 0.0361(11) -0.0204(12) -0.0098(10)
Zn35 0.101(2) 0.0473(15) 0.0352(10) 0.0021(9) 0.0292(11) 0.0152(14)
Zn38 0.082(5) 0.038(4) 0.030(4) 0.001(3) 0.013(3) 0.002(3)
Zn33 0.058(5) 0.029(4) 0.151(9) 0.011(4) 0.005(4) -0.009(3)
Zn31 0.120(3) 0.039(3) 0.0562(14) 0.0150(16) 0.0582(19) 0.028(3)
Zn32 0.107(8) 0.030(6) 0.074(9) -0.009(5) -0.006(5) 0.014(5)
Zn37 0.121(3) 0.023(2) 0.049(3) 0.004(2) 0.019(2) 0.004(3)
Zn34 0.119(4) 0.0377(17) 0.052(2) -0.0050(15) 0.052(3) 0.010(3)
Zn39 0.073(2) 0.0234(16) 0.061(2) 0.0046(15) -0.0004(19) -0.0004(15)
N316 0.082(9) 0.025(6) 0.040(6) 0.000(5) 0.017(6) 0.009(6)
N304 0.100(10) 0.017(5) 0.055(7) 0.007(5) 0.031(7) 0.006(6)
N318 0.096(10) 0.039(7) 0.044(7) 0.002(5) 0.021(7) 0.012(7)
N310 0.073(9) 0.031(6) 0.062(8) 0.007(6) 0.012(7) 0.003(6)
N330 0.114(12) 0.021(6) 0.060(8) 0.006(5) 0.031(8) 0.009(7)
N302 0.110(12) 0.025(6) 0.060(8) 0.008(6) 0.034(8) 0.016(7)
N328 0.106(11) 0.035(7) 0.058(8) 0.019(6) 0.033(8) 0.026(7)
N313 0.092(10) 0.042(7) 0.054(8) 0.008(6) 0.022(7) -0.011(7)
N312 0.076(9) 0.031(7) 0.083(10) 0.000(7) 0.013(8) -0.008(6)
N334 0.111(13) 0.026(7) 0.065(9) -0.005(6) 0.008(9) 0.007(8)
N315 0.114(11) 0.023(6) 0.044(7) -0.004(5) 0.032(7) -0.004(6)
N320 0.101(12) 0.061(9) 0.048(7) 0.023(7) 0.030(7) 0.001(8)
N308 0.081(11) 0.066(10) 0.059(8) 0.019(7) 0.011(7) -0.016(8)
N326 0.117(13) 0.024(6) 0.082(10) 0.014(6) 0.053(9) 0.007(7)
N317 0.145(14) 0.030(7) 0.050(7) -0.015(6) 0.054(8) 0.006(8)
N333 0.108(12) 0.043(8) 0.050(8) -0.008(6) 0.014(7) 0.001(8)
N311 0.088(11) 0.043(8) 0.077(10) -0.005(7) 0.041(9) -0.009(8)
N306 0.120(13) 0.018(6) 0.061(8) 0.008(6) 0.010(8) 0.013(7)
N322 0.109(12) 0.036(7) 0.041(7) 0.010(5) 0.031(7) 0.009(7)
C343 0.092(11) 0.016(6) 0.044(7) -0.009(5) 0.026(7) -0.006(6)
N303 0.120(12) 0.030(6) 0.041(6) 0.007(5) 0.035(7) 0.019(7)
N309 0.097(11) 0.036(7) 0.051(7) 0.014(6) 0.014(7) -0.003(7)
N305 0.147(17) 0.030(8) 0.094(13) -0.001(8) -0.039(12) 0.005(9)
N314 0.102(11) 0.025(6) 0.069(9) 0.000(6) 0.035(8) -0.002(7)
N307 0.125(14) 0.041(8) 0.046(7) -0.004(6) 0.019(8) 0.011(8)
N321 0.123(13) 0.059(9) 0.040(7) 0.014(6) 0.043(8) -0.012(9)
N325 0.097(12) 0.032(7) 0.086(11) 0.019(7) 0.024(9) -0.009(7)
N329 0.148(15) 0.038(7) 0.043(7) -0.003(6) 0.028(8) 0.000(8)
N332 0.095(12) 0.052(9) 0.061(9) -0.007(7) 0.002(8) 0.000(8)
C307 0.116(13) 0.025(7) 0.029(7) -0.006(5) 0.034(7) 0.002(7)
C325 0.080(12) 0.037(8) 0.053(9) 0.006(7) 0.037(8) 0.001(8)
N319 0.099(11) 0.057(8) 0.033(6) 0.008(6) 0.037(7) 0.000(8)
N327 0.143(15) 0.031(7) 0.066(9) 0.022(6) 0.042(9) 0.008(8)
C360 0.083(12) 0.059(10) 0.043(8) 0.024(7) 0.032(8) 0.000(9)
C324 0.084(12) 0.037(8) 0.041(8) 0.006(6) 0.014(7) -0.002(8)
C342 0.095(12) 0.028(7) 0.047(8) -0.002(6) 0.024(8) -0.003(7)
N301 0.19(2) 0.058(10) 0.076(11) 0.014(8) 0.089(12) 0.055(12)
N335 0.131(15) 0.057(10) 0.047(8) -0.008(7) 0.023(9) 0.004(10)
C306 0.102(13) 0.024(7) 0.055(9) 0.016(6) 0.041(9) 0.019(7)
C321 0.082(12) 0.041(9) 0.053(9) -0.003(7) 0.011(8) 0.012(8)
C352 0.088(12) 0.039(8) 0.046(8) 0.009(6) 0.026(8) 0.014(8)
N331 0.094(12) 0.052(9) 0.100(12) 0.031(9) 0.029(10) 0.001(8)
C334 0.093(13) 0.025(7) 0.060(9) 0.003(7) 0.011(8) -0.001(8)
N323 0.096(12) 0.058(10) 0.082(11) 0.022(8) 0.019(9) 0.012(9)
C390 0.110(15) 0.056(11) 0.055(10) 0.020(8) 0.037(10) 0.015(10)
C327 0.085(12) 0.025(7) 0.064(9) 0.014(7) 0.030(8) 0.011(7)
C316 0.087(12) 0.035(8) 0.052(9) 0.011(7) 0.021(8) 0.002(8)
C349 0.121(15) 0.026(7) 0.050(8) -0.014(6) 0.050(9) -0.009(8)
C393 0.078(12) 0.034(8) 0.080(12) 0.016(8) 0.013(9) 0.001(8)
C385 0.134(17) 0.024(7) 0.060(10) 0.002(7) 0.037(10) -0.006(9)
C314 0.102(14) 0.033(8) 0.068(11) -0.014(8) 0.007(10) 0.014(9)
C345 0.086(11) 0.024(7) 0.040(7) -0.006(5) 0.015(7) 0.002(7)
C396 0.093(14) 0.039(9) 0.062(10) -0.002(8) -0.004(9) 0.001(9)
C354 0.120(15) 0.040(8) 0.036(7) -0.004(6) 0.035(8) 0.006(9)
C326 0.117(15) 0.033(8) 0.035(7) 0.012(6) 0.020(8) -0.012(9)
C363 0.103(14) 0.045(9) 0.049(9) 0.015(7) 0.047(9) 0.000(9)
C381 0.110(14) 0.022(7) 0.051(9) 0.013(6) 0.013(8) 0.009(8)
N324 0.147(17) 0.054(10) 0.062(10) -0.007(8) 0.058(11) -0.018(11)
C339 0.095(12) 0.022(7) 0.054(9) -0.003(6) 0.018(8) -0.003(7)
C384 0.121(15) 0.029(8) 0.048(9) 0.003(6) 0.025(9) 0.005(9)
C361 0.107(15) 0.052(10) 0.036(8) 0.017(7) 0.042(9) -0.001(10)
C357 0.092(13) 0.049(9) 0.044(8) 0.012(7) 0.036(8) 0.004(8)
C379 0.091(13) 0.039(9) 0.074(11) 0.018(8) 0.034(10) 0.011(8)
C378 0.104(14) 0.043(9) 0.045(8) 0.011(7) 0.022(8) -0.006(9)
C344 0.083(11) 0.040(8) 0.044(8) 0.010(6) 0.013(7) 0.007(8)
C353 0.147(18) 0.042(9) 0.036(8) 0.006(7) 0.035(9) -0.012(10)
C375 0.110(14) 0.044(9) 0.048(9) 0.021(7) 0.028(9) 0.005(9)
C370 0.088(13) 0.047(10) 0.082(12) 0.027(9) 0.036(10) 0.011(9)
C397 0.107(17) 0.057(11) 0.056(10) -0.010(9) -0.002(10) 0.017(11)
C309 0.117(14) 0.032(8) 0.038(7) 0.004(6) 0.021(8) 0.016(8)
C399 0.129(17) 0.038(8) 0.035(7) 0.004(6) 0.022(9) 0.020(10)
C362 0.116(16) 0.048(10) 0.049(9) 0.014(8) 0.031(9) -0.006(10)
C313 0.115(15) 0.033(8) 0.055(9) -0.002(7) 0.019(9) -0.013(9)
C348 0.120(15) 0.032(8) 0.049(9) -0.006(7) 0.031(9) 0.004(9)
C328 0.088(13) 0.033(8) 0.080(12) 0.007(8) 0.012(10) -0.008(8)
C315 0.133(17) 0.029(8) 0.053(9) 0.015(7) 0.020(10) -0.006(9)
C308 0.088(12) 0.035(8) 0.047(8) 0.009(6) 0.029(8) 0.014(7)
C373 0.15(2) 0.041(10) 0.091(15) -0.004(10) 0.033(14) -0.004(12)
C388 0.118(15) 0.039(9) 0.057(9) 0.009(7) 0.045(10) 0.018(9)
C380 0.122(15) 0.017(6) 0.059(9) 0.006(6) 0.043(9) 0.016(8)
C391 0.083(12) 0.054(10) 0.064(10) 0.015(8) 0.009(9) -0.012(9)
C392 0.103(16) 0.069(12) 0.045(9) 0.016(8) 0.018(9) -0.003(11)
C364 0.17(2) 0.046(10) 0.029(7) -0.003(7) 0.040(10) -0.014(12)
C331 0.069(11) 0.080(14) 0.081(12) 0.032(11) 0.033(9) -0.003(10)
C320 0.116(17) 0.037(9) 0.057(10) -0.004(7) 0.013(10) 0.003(9)
C355 0.096(14) 0.054(11) 0.087(13) 0.025(10) 0.020(11) -0.018(10)
C319 0.104(15) 0.049(10) 0.078(13) 0.018(9) 0.017(11) 0.008(10)
C312 0.098(15) 0.048(10) 0.078(13) -0.005(9) -0.010(11) -0.004(10)
C305 0.115(16) 0.051(10) 0.067(11) 0.006(9) 0.033(11) 0.008(10)
C340 0.138(18) 0.037(9) 0.064(11) 0.010(8) 0.040(11) -0.009(10)
C317 0.145(18) 0.045(9) 0.038(8) -0.012(7) 0.037(10) -0.009(10)
C310 0.149(19) 0.034(8) 0.038(8) -0.004(7) 0.014(9) 0.011(10)
C406 0.100(17) 0.026(9) 0.16(2) -0.026(12) 0.007(16) -0.001(10)
C341 0.096(13) 0.034(8) 0.073(11) 0.003(8) 0.023(10) -0.011(8)
C351 0.134(17) 0.043(9) 0.048(9) 0.011(7) 0.046(10) -0.003(10)
C338 0.16(2) 0.026(8) 0.060(10) -0.002(7) 0.045(12) -0.012(10)
C389 0.146(19) 0.048(10) 0.065(11) 0.032(9) 0.048(12) 0.008(11)
C332 0.080(15) 0.11(2) 0.15(2) 0.077(19) 0.000(15) -0.029(14)
C301 0.22(3) 0.052(11) 0.057(11) 0.022(9) 0.075(15) 0.026(14)
C401 0.15(2) 0.050(11) 0.071(12) 0.041(10) 0.014(13) -0.004(12)
C330 0.113(18) 0.067(12) 0.057(10) 0.021(9) 0.032(11) 0.023(12)
C302 0.27(3) 0.043(10) 0.043(9) 0.007(8) 0.091(15) 0.023(14)
C347 0.30(4) 0.039(10) 0.055(11) 0.002(8) 0.092(17) -0.018(16)
C400 0.128(19) 0.049(11) 0.057(10) -0.001(8) -0.007(11) -0.005(11)
C346 0.18(2) 0.030(8) 0.053(10) -0.021(7) 0.042(12) -0.010(11)
C387 0.18(2) 0.038(9) 0.073(12) 0.027(8) 0.083(14) 0.037(11)
C337 0.15(2) 0.049(11) 0.080(13) -0.011(10) 0.043(14) -0.037(13)
C335 0.106(17) 0.054(12) 0.111(17) 0.047(12) 0.010(13) -0.010(11)
C350 0.20(2) 0.043(9) 0.030(8) 0.000(7) 0.045(11) 0.001(12)
C333 0.080(15) 0.13(2) 0.14(2) 0.095(19) 0.010(14) -0.010(14)
C311 0.13(2) 0.073(15) 0.094(17) -0.053(14) -0.015(14) 0.016(14)
C329 0.107(15) 0.050(10) 0.069(11) -0.019(9) 0.036(11) -0.012(10)
C303 0.133(17) 0.055(11) 0.058(10) 0.029(9) 0.051(11) 0.034(11)
O3A 0.062(12) 0.039(11) 0.083(14) 0.026(10) 0.012(10) -0.005(9)
C356 0.106(16) 0.053(11) 0.063(11) 0.017(8) 0.027(10) -0.010(10)
C336 0.054(12) 0.11(2) 0.15(2) 0.060(18) 0.007(13) -0.017(12)
C383 0.29(4) 0.039(10) 0.051(11) 0.010(8) 0.070(17) 0.007(16)
C374 0.125(18) 0.051(11) 0.077(13) 0.028(10) 0.032(12) 0.006(11)
C386 0.17(2) 0.036(9) 0.067(11) 0.030(8) 0.050(13) 0.027(11)
C398 0.080(14) 0.068(14) 0.113(17) -0.041(13) -0.013(12) 0.015(11)
C304 0.16(2) 0.066(13) 0.061(11) 0.033(10) 0.065(13) 0.009(13)
C382 0.18(3) 0.038(10) 0.084(14) 0.001(10) 0.046(15) -0.005(13)
C402 0.16(2) 0.087(17) 0.052(11) 0.046(11) 0.025(14) 0.020(17)
C371 0.106(17) 0.093(17) 0.090(15) 0.065(13) 0.029(12) 0.017(13)
C403 0.102(17) 0.080(16) 0.096(16) 0.009(13) 0.009(13) 0.021(13)
C365 0.17(2) 0.054(11) 0.061(11) 0.021(9) 0.063(13) -0.010(13)
C405 0.09(2) 0.12(3) 0.21(4) -0.04(3) -0.05(2) 0.028(19)
C318 0.24(3) 0.024(8) 0.053(10) -0.013(7) 0.073(14) -0.020(12)
C376 0.20(3) 0.030(9) 0.084(14) 0.013(9) 0.067(16) 0.006(12)
O2A 0.110(17) 0.047(12) 0.068(13) -0.016(11) -0.004(13) 0.027(12)
C372 0.087(17) 0.15(3) 0.12(2) 0.08(2) 0.017(14) -0.006(16)
C358 0.107(17) 0.13(2) 0.123(19) 0.097(18) 0.067(15) 0.052(16)
C323 0.11(2) 0.10(2) 0.18(3) 0.08(2) 0.04(2) 0.023(17)
C322 0.113(19) 0.11(2) 0.105(18) 0.052(16) 0.040(15) 0.030(16)
C369 0.089(17) 0.13(2) 0.18(3) 0.12(2) 0.012(17) -0.004(16)
C3A 0.078(17) 0.034(13) 0.061(15) -0.002(12) 0.038(13) -0.013(13)
C367 0.13(2) 0.073(15) 0.116(19) 0.043(14) 0.070(16) 0.017(14)
C377 0.095(15) 0.058(12) 0.115(18) 0.025(12) 0.049(13) 0.005(11)
C366 0.16(3) 0.091(18) 0.080(15) 0.059(14) 0.052(16) 0.047(18)
C359 0.115(19) 0.17(3) 0.115(19) 0.11(2) 0.071(16) 0.044(18)
O1A 0.070(14) 0.059(14) 0.068(13) -0.017(11) 0.018(11) -0.017(11)
C7A 0.056(14) 0.025(12) 0.081(16) -0.006(12) 0.007(13) 0.014(11)
C368 0.086(17) 0.12(2) 0.15(3) 0.09(2) 0.010(16) -0.020(15)
C394 0.072(10) 0.038(9) 0.093(13) 0.023(7) 0.019(10) -0.009(8)
C4A 0.053(14) 0.038(13) 0.074(16) -0.010(12) 0.021(12) -0.005(11)
C404 0.11(2) 0.077(17) 0.14(2) -0.009(17) 0.009(18) -0.023(15)
C408 0.10(2) 0.073(18) 0.23(4) 0.00(2) -0.03(2) -0.018(16)
C2A 0.104(19) 0.027(12) 0.045(13) -0.009(10) 0.047(13) -0.004(13)
C407 0.102(19) 0.079(17) 0.17(3) 0.024(18) -0.043(19) -0.002(14)
C5A 0.075(17) 0.042(14) 0.093(18) -0.003(14) 0.023(15) 0.001(13)
C395 0.072(10) 0.038(9) 0.093(13) 0.023(7) 0.019(10) -0.009(8)
C8A 0.077(17) 0.034(13) 0.082(17) -0.012(13) -0.013(15) 0.009(13)
C12A 0.059(15) 0.048(15) 0.096(19) 0.005(14) -0.006(14) -0.006(13)
C1A 0.12(2) 0.044(15) 0.055(15) 0.001(13) 0.035(15) 0.008(16)
C11A 0.08(2) 0.067(19) 0.10(2) 0.031(17) -0.013(17) -0.003(17)
C6A 0.10(2) 0.046(15) 0.073(18) 0.007(14) 0.037(16) -0.002(15)
C15A 0.09(3) 0.09(3) 0.15(4) 0.03(3) 0.06(3) 0.02(2)
I317 0.0902(15) 0.0415(10) 0.0991(16) -0.0077(10) 0.0286(11) 0.0118(9)
C13A 0.08(2) 0.07(2) 0.09(2) 0.005(18) 0.008(18) -0.017(18)
C14A 0.08(2) 0.09(3) 0.12(3) -0.06(3) 0.03(2) 0.01(2)
C9A 0.08(2) 0.056(18) 0.10(2) -0.005(17) -0.022(18) 0.012(16)
I418 0.144(3) 0.0418(17) 0.098(3) 0.0035(16) 0.035(2) -0.0038(18)
Zn49 0.131(6) 0.029(3) 0.076(5) -0.014(3) 0.036(4) 0.004(3)
I417 0.166(4) 0.0473(18) 0.111(3) -0.0333(19) 0.074(3) -0.004(2)
N336 0.100(14) 0.032(9) 0.19(2) -0.037(12) -0.057(16) 0.013(9)
I410 0.160(5) 0.048(3) 0.040(5) -0.007(3) 0.022(4) -0.022(3)
Zn45 0.101(2) 0.0473(15) 0.0352(10) 0.0021(9) 0.0292(11) 0.0152(14)
I409 0.050(3) 0.124(6) 0.121(6) -0.012(4) 0.013(3) 0.020(3)
I408 0.166(4) 0.0453(15) 0.101(3) -0.0201(15) 0.070(2) -0.0225(18)
Zn44 0.119(4) 0.0377(17) 0.052(2) -0.0050(15) 0.052(3) 0.010(3)
I407 0.129(3) 0.0789(19) 0.0593(10) 0.0270(11) 0.0539(17) 0.0277(17)
I404 0.157(5) 0.0300(17) 0.0488(15) -0.0067(11) 0.017(2) 0.012(2)
Zn42 0.131(9) 0.046(7) 0.030(4) -0.005(4) 0.014(5) 0.034(5)
I403 0.089(3) 0.114(4) 0.0554(19) -0.019(2) 0.002(2) 0.018(3)
I414 0.252(14) 0.037(4) 0.216(12) -0.028(5) 0.137(10) -0.020(5)
Zn47 0.26(3) 0.043(7) 0.055(9) -0.001(6) 0.072(11) 0.015(11)
I413 0.271(13) 0.130(6) 0.051(3) 0.046(3) 0.094(6) 0.099(7)
I402 0.52(2) 0.035(3) 0.146(7) -0.040(3) 0.222(11) -0.072(6)
Zn41 0.120(3) 0.039(3) 0.0562(14) 0.0150(16) 0.0582(19) 0.028(3)
I401 0.154(10) 0.097(7) 0.091(5) 0.079(5) 0.042(5) 0.029(6)
I416 0.282(12) 0.049(2) 0.069(3) 0.002(2) 0.047(3) -0.039(4)
Zn48 0.120(8) 0.042(5) 0.111(8) 0.031(4) 0.051(6) 0.025(4)
I415 0.114(5) 0.135(7) 0.108(5) 0.001(4) 0.030(3) 0.056(5)
I406 0.092(3) 0.035(2) 0.071(2) -0.0036(15) 0.036(2) 0.0004(17)
Zn43 0.117(9) 0.032(5) 0.043(3) -0.011(3) 0.036(4) 0.003(4)
I405 0.165(5) 0.043(2) 0.059(3) -0.0159(15) 0.069(3) -0.002(2)
I312 0.118(5) 0.035(3) 0.104(4) 0.006(3) 0.045(4) -0.001(2)
Zn36 0.0953(19) 0.0409(13) 0.105(2) 0.0190(13) 0.0254(15) 0.0059(12)
I311 0.133(4) 0.044(3) 0.202(6) 0.000(3) 0.075(4) -0.022(3)
I508 0.158(10) 0.077(7) 0.235(16) -0.102(9) 0.123(11) -0.051(7)
I507 0.36(2) 0.124(10) 0.073(6) 0.065(7) 0.097(10) 0.177(13)
Zn54 0.163(19) 0.023(6) 0.063(10) -0.008(7) 0.069(11) 0.000(9)
C10A 0.08(2) 0.048(17) 0.11(2) 0.006(17) -0.031(19) -0.008(16)
I412 0.076(2) 0.028(3) 0.100(4) 0.012(3) -0.008(2) 0.0005(17)
I411 0.106(3) 0.030(2) 0.0740(19) 0.0036(12) 0.0281(16) -0.0166(18)
C494 0.072(10) 0.038(9) 0.093(13) 0.023(7) 0.019(10) -0.009(8)
C495 0.072(10) 0.038(9) 0.093(13) 0.023(7) 0.019(10) -0.009(8)
C1B 0.13(3) 0.07(2) 0.07(3) -0.04(3) 0.05(3) -0.01(2)
C6B 0.12(3) 0.08(2) 0.08(3) -0.04(2) 0.05(3) -0.018(19)
C3B 0.12(3) 0.07(2) 0.09(3) -0.03(2) 0.05(3) -0.02(2)
C5B 0.12(3) 0.07(2) 0.09(3) -0.04(2) 0.06(2) -0.022(18)
C4B 0.12(3) 0.07(2) 0.09(3) -0.05(2) 0.06(2) -0.022(18)
C2B 0.13(3) 0.08(2) 0.09(3) -0.03(3) 0.05(3) -0.02(2)
C7B 0.11(3) 0.07(2) 0.12(3) -0.048(19) 0.05(2) -0.025(19)
C12B 0.11(3) 0.06(2) 0.12(3) -0.047(19) 0.04(2) -0.03(2)
C10B 0.12(4) 0.07(3) 0.12(3) -0.06(2) 0.04(3) -0.02(2)
C13B 0.13(3) 0.09(3) 0.10(4) -0.02(3) 0.07(3) -0.03(3)
O3B 0.11(3) 0.06(3) 0.11(3) -0.04(2) 0.04(3) -0.03(2)
C9B 0.11(4) 0.07(3) 0.12(3) -0.06(2) 0.04(3) -0.03(2)
O1B 0.15(4) 0.16(6) 0.11(4) 0.00(4) 0.06(3) -0.09(4)
C11B 0.12(4) 0.07(2) 0.12(3) -0.05(2) 0.04(3) -0.02(2)
C802 0.09(3) 0.16(4) 0.09(3) -0.01(2) 0.02(2) 0.01(3)
C803 0.09(3) 0.17(4) 0.10(3) -0.01(3) 0.02(2) 0.01(3)
C804 0.09(3) 0.16(4) 0.09(3) -0.01(2) 0.02(2) 0.02(3)
C805 0.10(3) 0.16(4) 0.09(3) -0.02(2) 0.02(2) 0.02(3)
C806 0.07(3) 0.15(4) 0.08(3) -0.02(2) 0.039(18) 0.02(2)
C801 0.09(3) 0.16(4) 0.09(3) -0.01(2) 0.03(2) 0.01(3)
C15B 0.09(5) 0.07(5) 0.11(3) -0.04(3) 0.03(3) -0.04(4)
C8B 0.12(3) 0.08(2) 0.13(3) -0.05(2) 0.06(2) -0.02(2)
O2B 0.14(4) 0.09(3) 0.14(3) -0.04(2) 0.08(3) 0.00(3)
C14B 0.17(7) 0.11(6) 0.14(5) -0.05(4) 0.08(5) 0.01(6)
C810 0.08(3) 0.22(5) 0.045(19) 0.01(2) 0.034(17) 0.00(3)
C811 0.08(3) 0.22(5) 0.06(2) 0.02(2) 0.037(18) 0.00(3)
C812 0.08(3) 0.23(5) 0.05(2) 0.02(2) 0.038(17) -0.01(3)
C807 0.10(3) 0.23(5) 0.06(2) 0.01(2) 0.040(19) -0.01(3)
C808 0.10(3) 0.21(5) 0.07(2) 0.00(2) 0.04(2) -0.02(3)
C809 0.07(3) 0.22(5) 0.07(2) 0.00(2) 0.044(17) -0.01(3)

loop_
_atom_type_symbol
_atom_type_description
_atom_type_scat_dispersion_real
_atom_type_scat_dispersion_imag
_atom_type_scat_source
C C 0.0181 0.0091 'International Tables Vol C Tables 4.2.6.8 and 6.1.1.4'
H H 0.0000 0.0000 'International Tables Vol C Tables 4.2.6.8 and 6.1.1.4'
I I -0.3257 6.8362 'International Tables Vol C Tables 4.2.6.8 and 6.1.1.4'
N N 0.0311 0.0180 'International Tables Vol C Tables 4.2.6.8 and 6.1.1.4'
O O 0.0492 0.0322 'International Tables Vol C Tables 4.2.6.8 and 6.1.1.4'
Zn Zn -1.5491 0.6778 'International Tables Vol C Tables 4.2.6.8 and 6.1.1.4'

loop_
_exptl_crystal_face_index_h
_exptl_crystal_face_index_k
_exptl_crystal_face_index_l
_exptl_crystal_face_perp_dist
-2 0 -1 0.0685
2 0 1 0.0445
-2 -1 -1 0.1049
-2 1 -1 0.1625
1 2 1 0.1841
1 -2 0 0.1097
1 0 0 0.0242
-1 0 0 0.0524
1 0 -2 0.0453
-1 0 2 0.0632
-2 1 2 0.1640
2 0 -1 0.0361
-2 0 1 0.0456
-2 -1 0 0.1012

loop_
_geom_angle_atom_site_label_1
_geom_angle_atom_site_label_2
_geom_angle_atom_site_label_3
_geom_angle
_geom_angle_site_symmetry_1
_geom_angle_site_symmetry_3
_geom_angle_publ_flag
I309 Zn35 I310 124.2(5) . . ?
N318 Zn35 I310 110.3(6) . . ?
N318 Zn35 I309 107.6(6) . . ?
N318 Zn35 N319 101.3(6) . . ?
N319 Zn35 I310 102.9(6) . . ?
N319 Zn35 I309 108.1(6) . . ?
I316 Zn38 I315 122.8(4) . . ?
N330 Zn38 I315 105.2(6) . . ?
N330 Zn38 I316 112.0(6) . . ?
N331 Zn38 I315 105.3(7) . . ?
N331 Zn38 I316 108.1(6) . . ?
N331 Zn38 N330 101.2(7) . . ?
I305 Zn33 I306 121.4(4) . . ?
N313 Zn33 I306 111.8(5) . . ?
N313 Zn33 I305 104.6(5) . . ?
N312 Zn33 I306 107.6(6) . . ?
N312 Zn33 I305 108.0(6) . . ?
N312 Zn33 N313 101.7(7) . . ?
I302 Zn31 I301 124.9(5) . . ?
N311 Zn31 I301 110.0(7) 6_576 . ?
N311 Zn31 I302 108.0(7) 6_576 . ?
N311 Zn31 N301 101.0(8) 6_576 . ?
N301 Zn31 I301 102.5(7) . . ?
N301 Zn31 I302 107.7(8) . . ?
I303 Zn32 I304 126.5(6) . . ?
N306 Zn32 I304 109.8(7) . . ?
N306 Zn32 I303 106.5(7) . . ?
N306 Zn32 N307 104.3(7) . . ?
N307 Zn32 I304 103.2(7) . . ?
N307 Zn32 I303 104.3(7) . . ?
I314 Zn37 I313 127.3(4) . . ?
N329 Zn37 I313 105.2(7) . . ?
N329 Zn37 I314 109.1(6) . . ?
N329 Zn37 N335 95.3(7) . 6_556 ?
N335 Zn37 I313 109.4(6) 6_556 . ?
N335 Zn37 I314 105.9(7) 6_556 . ?
I308 Zn34 I307 128.5(3) . . ?
N317 Zn34 I307 106.8(6) . . ?
N317 Zn34 I308 107.3(5) . . ?
N317 Zn34 N324 95.4(6) . 6_566 ?
N324 Zn34 I307 110.7(7) 6_566 . ?
N324 Zn34 I308 103.3(7) 6_566 . ?
I318 Zn39 I317 119.92(16) . . ?
N305 Zn39 I318 112.1(5) 3_434 . ?
N305 Zn39 I317 102.8(7) 3_434 . ?
N336 Zn39 I318 112.2(9) . . ?
N336 Zn39 N305 104.3(8) . 3_434 ?
N336 Zn39 I317 103.9(8) . . ?
C343 N316 C344 118.1(13) . . ?
C308 N304 C307 117.7(13) . . ?
C354 N318 Zn35 123.3(12) . . ?
C354 N318 C350 114.2(13) . . ?
C354 N318 Zn45 125.6(12) . . ?
C354 N318 Zn55 135.2(19) . . ?
C350 N318 Zn35 122.5(11) . . ?
C350 N318 Zn45 120.1(11) . . ?
C350 N318 Zn55 108.6(19) . . ?
C325 N310 C326 115.5(14) . . ?
C390 N330 Zn38 121.6(12) . . ?
C390 N330 Zn48 126.5(12) . . ?
C386 N330 Zn38 123.8(12) . . ?
C386 N330 C390 114.4(15) . . ?
C386 N330 Zn48 119.0(12) . . ?
C306 N302 C308 116.8(14) . . ?
C379 N328 C380 117.5(15) . . ?
C341 N313 Zn33 118.6(11) . . ?
C341 N313 C337 121.9(16) . . ?
C341 N313 Zn43 123.9(11) . . ?
C337 N313 Zn33 119.3(13) . . ?
C337 N313 Zn43 113.9(12) . . ?
C332 N312 Zn33 123.5(15) . . ?
C332 N312 C336 116.0(18) . . ?
C332 N312 Zn43 118.3(14) . . ?
C336 N312 Zn33 120.4(14) . . ?
C336 N312 Zn43 125.4(14) . . ?
C397 N334 C398 114.4(18) . . ?
C342 N315 C343 115.0(12) . . ?
C360 N320 C362 114.9(15) . . ?
C324 N308 C326 115.9(15) . . ?
C380 N326 C378 113.9(14) . . ?
C348 N317 Zn34 125.9(11) . . ?
C348 N317 C347 115.3(14) . . ?
C348 N317 Zn44 126.4(14) . . ?
C348 N317 Zn54 115.4(13) . . ?
C347 N317 Zn34 115.6(11) . . ?
C347 N317 Zn44 118.0(13) . . ?
C347 N317 Zn54 127.4(12) . . ?
C396 N333 C397 110.5(18) . . ?
Zn31 N311 Zn41 2.4(6) 6_575 6_575 ?
Zn31 N311 Zn51 25.1(11) 6_575 6_575 ?
C330 N311 Zn31 116.7(14) . 6_575 ?
C330 N311 C329 122.0(16) . . ?
C330 N311 Zn41 119.1(14) . 6_575 ?
C330 N311 Zn51 91.7(16) . 6_575 ?
C329 N311 Zn31 121.3(14) . 6_575 ?
C329 N311 Zn41 118.9(14) . 6_575 ?
C329 N311 Zn51 146.3(18) . 6_575 ?
Zn41 N311 Zn51 27.4(11) 6_575 6_575 ?
C314 N306 Zn32 123.8(12) . . ?
C314 N306 C318 114.5(15) . . ?
C314 N306 Zn42 127.9(12) . . ?
C314 N306 Zn52 136.4(14) . . ?
C318 N306 Zn32 121.5(12) . . ?
C318 N306 Zn42 117.6(12) . . ?
C318 N306 Zn52 106.5(14) . . ?
C361 N322 C362 113.8(16) . . ?
N316 C343 N315 122.8(13) . . ?
N316 C343 C345 119.7(12) . . ?
N315 C343 C345 117.5(12) . . ?
C307 N303 C306 114.4(12) . . ?
C324 N309 C325 110.4(15) . . ?
C312 N305 Zn39 112.1(15) . 3_566 ?
C312 N305 Zn49 136.7(15) . 3_566 ?
C311 N305 Zn39 127.1(15) . 3_566 ?
C311 N305 C312 119.9(18) . . ?
C311 N305 Zn49 103.4(14) . 3_566 ?
C342 N314 C344 116.6(14) . . ?
C319 N307 Zn32 127.3(16) . . ?
C319 N307 C323 117.3(19) . . ?
C319 N307 Zn42 121.3(16) . . ?
C319 N307 Zn52 104.6(17) . . ?
C323 N307 Zn32 115.4(15) . . ?
C323 N307 Zn42 121.3(15) . . ?
C323 N307 Zn52 137.8(16) . . ?
C360 N321 C361 110.5(16) . . ?
C373 N325 Zn36 118.0(15) . . ?
C377 N325 C373 119.5(17) . . ?
C377 N325 Zn36 122.3(12) . . ?
C384 N329 Zn37 123.8(12) . . ?
C384 N329 Zn47 128.2(13) . . ?
C383 N329 Zn37 120.3(12) . . ?
C383 N329 C384 113.4(15) . . ?
C383 N329 Zn47 118.3(13) . . ?
C396 N332 C398 114.8(18) . . ?
N304 C307 N303 125.1(13) . . ?
N304 C307 C309 118.7(12) . . ?
N303 C307 C309 116.2(12) . . ?
N310 C325 N309 127.0(14) . . ?
N310 C325 C327 118.7(15) . . ?
N309 C325 C327 114.2(15) . . ?
C355 N319 Zn35 124.7(15) . . ?
C355 N319 Zn45 122.5(15) . . ?
C355 N319 Zn55 106(2) . . ?
C359 N319 Zn35 118.0(12) . . ?
C359 N319 C355 117.2(17) . . ?
C359 N319 Zn45 120.3(12) . . ?
C359 N319 Zn55 136.5(18) . . ?
C378 N327 C379 113.8(16) . . ?
N320 C360 N321 127.4(16) . . ?
N320 C360 C357 118.9(14) . . ?
N321 C360 C357 113.7(17) . . ?
N308 C324 N309 128.0(15) . . ?
N308 C324 C321 117.6(14) . . ?
N309 C324 C321 114.3(16) . . ?
N315 C342 C339 115.5(13) . . ?
N314 C342 N315 124.9(13) . . ?
N314 C342 C339 119.6(14) . . ?
C305 N301 Zn31 124.6(15) . . ?
C305 N301 C301 115.6(16) . . ?
C305 N301 Zn41 121.0(16) . . ?
C305 N301 Zn51 108(2) . . ?
C301 N301 Zn31 119.1(14) . . ?
C301 N301 Zn41 121.5(16) . . ?
C301 N301 Zn51 135.0(16) . . ?
C401 N335 Zn37 125.4(18) . 6 ?
C401 N335 Zn47 135(2) . 6 ?
C402 N335 Zn37 119.8(15) . 6 ?
C402 N335 C401 115(2) . . ?
C402 N335 Zn47 110.0(15) . 6 ?
N302 C306 N303 122.7(13) . . ?
N302 C306 C303 117.8(16) . . ?
N303 C306 C303 119.3(15) . . ?
C320 C321 C324 121.3(16) . . ?
C320 C321 C322 117.1(18) . . ?
C322 C321 C324 121.6(19) . . ?
C353 C352 C344 119.8(14) . . ?
C351 C352 C344 120.0(16) . . ?
C351 C352 C353 120.1(15) . . ?
C391 N331 Zn38 126.2(15) . . ?
C391 N331 C395 115.5(18) . . ?
C391 N331 Zn48 119.1(15) . . ?
C391 N331 C495 107(2) . . ?
C395 N331 Zn38 117.1(13) . . ?
C495 N331 Zn48 117.4(17) . . ?
C335 C334 C326 121.3(16) . . ?
C335 C334 C333 115.2(19) . . ?
C333 C334 C326 123.5(16) . . ?
C372 N323 Zn36 122.3(15) . . ?
C368 N323 C372 117(2) . . ?
C368 N323 Zn36 121.1(15) . . ?
N330 C390 H390 116.9 . . ?
C389 C390 N330 126.1(18) . . ?
C389 C390 H390 116.9 . . ?
C328 C327 C325 120.7(15) . . ?
C331 C327 C325 118.9(17) . . ?
C331 C327 C328 120.4(15) . . ?
C315 C316 C308 122.4(15) . . ?
C315 C316 C317 119.8(16) . . ?
C317 C316 C308 117.6(14) . . ?
C345 C349 H349 120.5 . . ?
C348 C349 H349 120.5 . . ?
C348 C349 C345 119.0(13) . . ?
C392 C393 C396 122.5(17) . . ?
C392 C393 C394 117.0(18) . . ?
C392 C393 C494 112(2) . . ?
C394 C393 C396 117.2(19) . . ?
C494 C393 C396 118(2) . . ?
C381 C385 H385 120.6 . . ?
C384 C385 H385 120.6 . . ?
C384 C385 C381 118.9(16) . . ?
N306 C314 H314 116.9 . . ?
N306 C314 C315 126.2(17) . . ?
C315 C314 H314 116.9 . . ?
C343 C345 C346 120.3(13) . . ?
C349 C345 C343 122.9(12) . . ?
C349 C345 C346 116.7(14) . . ?
N333 C396 C393 115.7(18) . . ?
N332 C396 N333 124.9(17) . . ?
N332 C396 C393 119.4(17) . . ?
N318 C354 H354 117.3 . . ?
N318 C354 C353 125.4(16) . . ?
C353 C354 H354 117.3 . . ?
N310 C326 C334 119.2(15) . . ?
N308 C326 N310 122.8(18) . . ?
N308 C326 C334 117.8(14) . . ?
C364 C363 C361 120.2(17) . . ?
C367 C363 C361 118(2) . . ?
C367 C363 C364 121.5(17) . . ?
C385 C381 C379 122.6(16) . . ?
C385 C381 C382 115.8(15) . . ?
C382 C381 C379 121.5(15) . . ?
Zn34 N324 Zn54 30.2(7) 6_565 6_565 ?
C365 N324 Zn34 117.9(17) . 6_565 ?
C365 N324 C366 120.8(18) . . ?
C365 N324 Zn44 129.0(19) . 6_565 ?
C365 N324 Zn54 148.0(19) . 6_565 ?
C366 N324 Zn34 121.3(16) . 6_565 ?
C366 N324 Zn44 110.2(17) . 6_565 ?
C366 N324 Zn54 91.1(16) . 6_565 ?
C340 C339 C342 123.7(15) . . ?
C340 C339 C338 115.9(15) . . ?
C338 C339 C342 120.4(14) . . ?
N329 C384 H384 116.8 . . ?
C385 C384 N329 126.4(16) . . ?
C385 C384 H384 116.8 . . ?
N322 C361 N321 127.9(15) . . ?
N322 C361 C363 117.5(17) . . ?
N321 C361 C363 114.6(18) . . ?
C356 C357 C360 122.9(14) . . ?
C356 C357 C358 118.6(18) . . ?
C358 C357 C360 118.5(18) . . ?
N328 C379 N327 122.6(15) . . ?
N328 C379 C381 121.1(16) . . ?
N327 C379 C381 116.2(16) . . ?
N326 C378 C375 118.6(13) . . ?
N327 C378 N326 127.1(16) . . ?
N327 C378 C375 114.1(15) . . ?
N316 C344 C352 117.9(14) . . ?
N314 C344 N316 121.9(14) . . ?
N314 C344 C352 120.1(14) . . ?
C352 C353 H353 120.8 . . ?
C354 C353 C352 118.4(14) . . ?
C354 C353 H353 120.8 . . ?
C374 C375 C378 118.9(14) . . ?
C376 C375 C378 124.5(17) . . ?
C376 C375 C374 116.3(18) . . ?
C371 C370 C362 121.5(17) . . ?
C371 C370 C369 114(2) . . ?
C369 C370 C362 124.1(18) . . ?
N334 C397 N333 129(2) . . ?
N334 C397 C399 117.3(18) . . ?
N333 C397 C399 114(2) . . ?
C313 C309 C307 120.8(14) . . ?
C313 C309 C310 118.6(15) . . ?
C310 C309 C307 120.6(13) . . ?
C400 C399 C397 122.8(17) . . ?
C403 C399 C397 120(2) . . ?
C403 C399 C400 117.3(19) . . ?
N320 C362 N322 124.9(19) . . ?
N320 C362 C370 117.9(15) . . ?
N322 C362 C370 116.9(17) . . ?
C309 C313 H313 120.8 . . ?
C309 C313 C312 118.4(17) . . ?
C312 C313 H313 120.8 . . ?
N317 C348 C349 126.2(15) . . ?
N317 C348 H348 116.9 . . ?
C349 C348 H348 116.9 . . ?
C327 C328 H328 120.3 . . ?
C329 C328 C327 119.3(18) . . ?
C329 C328 H328 120.3 . . ?
C316 C315 C314 119.4(17) . . ?
C316 C315 H315 120.3 . . ?
C314 C315 H315 120.3 . . ?
N304 C308 N302 122.7(14) . . ?
N304 C308 C316 120.9(13) . . ?
N302 C308 C316 116.4(14) . . ?
N325 C373 H373 119.3 . . ?
N325 C373 C374 121(2) . . ?
C374 C373 H373 119.3 . . ?
C389 C388 C380 121.1(15) . . ?
C387 C388 C380 120.2(16) . . ?
C387 C388 C389 118.7(17) . . ?
N328 C380 C388 117.7(14) . . ?
N326 C380 N328 124.5(15) . . ?
N326 C380 C388 117.7(14) . . ?
N331 C391 H391 118.7 . . ?
N331 C391 C392 122.6(19) . . ?
C392 C391 H391 118.7 . . ?
C393 C392 C391 119.5(18) . . ?
C393 C392 H392 120.3 . . ?
C391 C392 H392 120.3 . . ?
C363 C364 H364 120.5 . . ?
C365 C364 C363 119(2) . . ?
C365 C364 H364 120.5 . . ?
C327 C331 H331 121.5 . . ?
C327 C331 C330 116.9(19) . . ?
C330 C331 H331 121.5 . . ?
C321 C320 H320 120.8 . . ?
C321 C320 C319 118.4(19) . . ?
C319 C320 H320 120.8 . . ?
N319 C355 H355 118.6 . . ?
N319 C355 C356 123(2) . . ?
C356 C355 H355 118.6 . . ?
N307 C319 C320 123(2) . . ?
N307 C319 H319 118.3 . . ?
C320 C319 H319 118.3 . . ?
N305 C312 C313 120.7(19) . . ?
N305 C312 H312 119.6 . . ?
C313 C312 H312 119.6 . . ?
N301 C305 H305 118.1 . . ?
C304 C305 N301 124(2) . . ?
C304 C305 H305 118.1 . . ?
C339 C340 H340 120.7 . . ?
C339 C340 C341 118.5(17) . . ?
C341 C340 H340 120.7 . . ?
C316 C317 H317 122.9 . . ?
C316 C317 C318 114.1(16) . . ?
C318 C317 H317 122.9 . . ?
C309 C310 H310 122.3 . . ?
C311 C310 C309 115.3(17) . . ?
C311 C310 H310 122.3 . . ?
C405 C406 C398 124(3) . . ?
C405 C406 C407 115(3) . . ?
C407 C406 C398 121(3) . . ?
N313 C341 C340 122.1(16) . . ?
N313 C341 H341 119.0 . . ?
C340 C341 H341 119.0 . . ?
C352 C351 H351 122.1 . . ?
C352 C351 C350 115.7(17) . . ?
C350 C351 H351 122.1 . . ?
C339 C338 H338 118.9 . . ?
C337 C338 C339 122.2(17) . . ?
C337 C338 H338 118.9 . . ?
C390 C389 C388 118.0(16) . . ?
C390 C389 H389 121.0 . . ?
C388 C389 H389 121.0 . . ?
N312 C332 H332 116.6 . . ?
N312 C332 C333 127(2) . . ?
C333 C332 H332 116.6 . . ?
N301 C301 H301 118.1 . . ?
C302 C301 N301 124(2) . . ?
C302 C301 H301 118.1 . . ?
N335 C401 H401 116.2 . . ?
N335 C401 C400 128(2) . . ?
C400 C401 H401 116.2 . . ?
N311 C330 C331 121.9(18) . . ?
N311 C330 H330 119.0 . . ?
C331 C330 H330 119.0 . . ?
C301 C302 H302 120.3 . . ?
C301 C302 C303 119(2) . . ?
C303 C302 H302 120.3 . . ?
N317 C347 H347 118.3 . . ?
C346 C347 N317 123.5(17) . . ?
C346 C347 H347 118.3 . . ?
C399 C400 H400 121.6 . . ?
C401 C400 C399 117(2) . . ?
C401 C400 H400 121.6 . . ?
C345 C346 H346 120.8 . . ?
C347 C346 C345 118.4(16) . . ?
C347 C346 H346 120.8 . . ?
C388 C387 H387 122.3 . . ?
C386 C387 C388 115.4(17) . . ?
C386 C387 H387 122.3 . . ?
N313 C337 C338 118.7(19) . . ?
N313 C337 H337 120.6 . . ?
C338 C337 H337 120.6 . . ?
C334 C335 H335 119.8 . . ?
C336 C335 C334 120.3(19) . . ?
C336 C335 H335 119.8 . . ?
N318 C350 C351 125.9(15) . . ?
N318 C350 H350 117.0 . . ?
C351 C350 H350 117.0 . . ?
C334 C333 H333 120.6 . . ?
C332 C333 C334 119(2) . . ?
C332 C333 H333 120.6 . . ?
N305 C311 C310 126.5(19) . . ?
N305 C311 H311 116.7 . . ?
C310 C311 H311 116.7 . . ?
N311 C329 C328 119(2) . . ?
N311 C329 H329 120.5 . . ?
C328 C329 H329 120.5 . . ?
C306 C303 C302 120.8(18) . . ?
C304 C303 C306 123.0(17) . . ?
C304 C303 C302 116.1(16) . . ?
C12A O3A C15A 117(3) . . ?
C357 C356 C355 118.4(17) . . ?
C357 C356 H356 120.8 . . ?
C355 C356 H356 120.8 . . ?
N312 C336 H336 118.7 . . ?
C335 C336 N312 123(2) . . ?
C335 C336 H336 118.7 . . ?
N329 C383 H383 116.5 . . ?
C382 C383 N329 127.0(19) . . ?
C382 C383 H383 116.5 . . ?
C375 C374 H374 119.5 . . ?
C373 C374 C375 120.9(18) . . ?
C373 C374 H374 119.5 . . ?
N330 C386 C387 126.8(15) . . ?
N330 C386 H386 116.6 . . ?
C387 C386 H386 116.6 . . ?
N334 C398 N332 126(2) . . ?
N334 C398 C406 119(2) . . ?
N332 C398 C406 115(2) . . ?
C305 C304 C303 120(2) . . ?
C305 C304 H304 119.9 . . ?
C303 C304 H304 119.9 . . ?
C381 C382 H382 121.1 . . ?
C383 C382 C381 117.7(18) . . ?
C383 C382 H382 121.1 . . ?
N335 C402 H402 116.8 . . ?
N335 C402 C403 126(2) . . ?
C403 C402 H402 116.8 . . ?
C370 C371 H371 119.8 . . ?
C372 C371 C370 120.4(19) . . ?
C372 C371 H371 119.8 . . ?
C399 C403 C402 116(2) . . ?
C399 C403 H403 122.0 . . ?
C402 C403 H403 122.0 . . ?
N324 C365 C364 121(2) . . ?
N324 C365 H365 119.7 . . ?
C364 C365 H365 119.7 . . ?
C406 C405 H405 118.1 . . ?
C406 C405 C404 124(3) . . ?
C404 C405 H405 118.1 . . ?
N306 C318 C317 125.4(16) . . ?
N306 C318 H318 117.3 . . ?
C317 C318 H318 117.3 . . ?
C375 C376 H376 120.8 . . ?
C375 C376 C377 118(2) . . ?
C377 C376 H376 120.8 . . ?
C8A O2A C14A 116(2) . . ?
N323 C372 H372 118.9 . . ?
C371 C372 N323 122(2) . . ?
C371 C372 H372 118.9 . . ?
C357 C358 H358 120.6 . . ?
C357 C358 C359 119(2) . . ?
C359 C358 H358 120.6 . . ?
N307 C323 H323 119.2 . . ?
N307 C323 C322 122(2) . . ?
C322 C323 H323 119.2 . . ?
C321 C322 C323 122(2) . . ?
C321 C322 H322 119.0 . . ?
C323 C322 H322 119.0 . . ?
C370 C369 H369 119.9 . . ?
C368 C369 C370 120(2) . . ?
C368 C369 H369 119.9 . . ?
C4A C3A H3A 119.3 . . ?
C4A C3A C2A 121(3) . . ?
C2A C3A H3A 119.3 . . ?
C363 C367 H367 123.6 . . ?
C363 C367 C366 113(2) . . ?
C366 C367 H367 123.6 . . ?
N325 C377 C376 122.6(19) . . ?
N325 C377 H377 118.7 . . ?
C376 C377 H377 118.7 . . ?
N324 C366 C367 125(2) . . ?
N324 C366 H366 117.4 . . ?
C367 C366 H366 117.4 . . ?
N319 C359 C358 123.9(18) . . ?
N319 C359 H359 118.0 . . ?
C358 C359 H359 118.0 . . ?
C13A O1A H1A 109.5 . . ?
C8A C7A C4A 121(2) . . ?
C8A C7A C12A 118.3(19) . . ?
C12A C7A C4A 121(2) . . ?
N323 C368 C369 126(2) . . ?
N323 C368 H368 117.1 . . ?
C369 C368 H368 117.1 . . ?
C393 C394 H394 121.5 . . ?
C393 C394 C395 117(2) . . ?
C395 C394 H394 121.5 . . ?
C3A C4A C7A 118(2) . . ?
C3A C4A C5A 120(2) . . ?
C5A C4A C7A 122(2) . . ?
C405 C404 H404 120.5 . . ?
N336 C404 C405 119(3) . . ?
N336 C404 H404 120.5 . . ?
C407 C408 H408 118.6 . . ?
N336 C408 H408 118.6 . . ?
N336 C408 C407 123(3) . . ?
C3A C2A H2A 121.0 . . ?
C3A C2A C1A 118(3) . . ?
C1A C2A H2A 121.0 . . ?
C406 C407 H407 119.5 . . ?
C408 C407 C406 121(3) . . ?
C408 C407 H407 119.5 . . ?
C4A C5A C6A 120(2) . . ?
C4A C5A C13A 119(2) . . ?
C6A C5A C13A 121(2) . . ?
N331 C395 C394 122(2) . . ?
N331 C395 H395 118.9 . . ?
C394 C395 H395 118.9 . . ?
O2A C8A C7A 115.6(19) . . ?
O2A C8A C9A 124(2) . . ?
C9A C8A C7A 120.1(18) . . ?
O3A C12A C7A 115.2(19) . . ?
O3A C12A C11A 123(2) . . ?
C11A C12A C7A 121.6(18) . . ?
C2A C1A H1AA 119.3 . . ?
C6A C1A C2A 121(3) . . ?
C6A C1A H1AA 119.3 . . ?
C12A C11A H11A 120.1 . . ?
C10A C11A C12A 119.8(16) . . ?
C10A C11A H11A 120.1 . . ?
C5A C6A C1A 119(2) . . ?
C5A C6A H6A 120.5 . . ?
C1A C6A H6A 120.5 . . ?
O3A C15A H15A 109.5 . . ?
O3A C15A H15B 109.5 . . ?
O3A C15A H15C 109.5 . . ?
H15A C15A H15B 109.5 . . ?
H15A C15A H15C 109.5 . . ?
H15B C15A H15C 109.5 . . ?
O1A C13A C5A 113(2) . . ?
O1A C13A H13A 109.1 . . ?
O1A C13A H13B 109.1 . . ?
C5A C13A H13A 109.1 . . ?
C5A C13A H13B 109.1 . . ?
H13A C13A H13B 107.8 . . ?
O2A C14A H14A 109.5 . . ?
O2A C14A H14B 109.5 . . ?
O2A C14A H14C 109.5 . . ?
H14A C14A H14B 109.5 . . ?
H14A C14A H14C 109.5 . . ?
H14B C14A H14C 109.5 . . ?
C8A C9A H9A 119.2 . . ?
C8A C9A C10A 121.5(16) . . ?
C10A C9A H9A 119.2 . . ?
N305 Zn49 I418 104.4(6) 3_434 . ?
N305 Zn49 I417 116.6(7) 3_434 . ?
N305 Zn49 N336 94.0(8) 3_434 . ?
I418 Zn49 I417 120.7(3) . . ?
N336 Zn49 I418 91.2(7) . . ?
N336 Zn49 I417 124.4(7) . . ?
C404 N336 Zn39 123(2) . . ?
C404 N336 C408 119(3) . . ?
C404 N336 Zn49 101(2) . . ?
C408 N336 Zn39 119(2) . . ?
C408 N336 Zn49 139.2(19) . . ?
N318 Zn45 N319 102.1(7) . . ?
N318 Zn45 I410 101.4(6) . . ?
N318 Zn45 I409 108.2(7) . . ?
N319 Zn45 I410 106.9(7) . . ?
N319 Zn45 I409 109.0(7) . . ?
I409 Zn45 I410 126.5(7) . . ?
N317 Zn44 I408 106.2(10) . . ?
N317 Zn44 I407 101.4(9) . . ?
N324 Zn44 N317 100.4(12) 6_566 . ?
N324 Zn44 I408 114.8(12) 6_566 . ?
N324 Zn44 I407 103.8(12) 6_566 . ?
I407 Zn44 I408 126.5(12) . . ?
N306 Zn42 N307 101.1(6) . . ?
N306 Zn42 I404 104.6(6) . . ?
N306 Zn42 I403 108.2(7) . . ?
N307 Zn42 I404 106.3(7) . . ?
N307 Zn42 I403 111.1(7) . . ?
I403 Zn42 I404 123.2(5) . . ?
N329 Zn47 I414 110.6(9) . . ?
N329 Zn47 I413 100.1(8) . . ?
N335 Zn47 N329 103.5(11) 6_556 . ?
N335 Zn47 I414 111.6(10) 6_556 . ?
N335 Zn47 I413 98.0(10) 6_556 . ?
I414 Zn47 I413 129.7(9) . . ?
N311 Zn41 I402 106.3(10) 6_576 . ?
N311 Zn41 I401 109.0(10) 6_576 . ?
N301 Zn41 N311 94.5(11) . 6_576 ?
N301 Zn41 I402 103.9(9) . . ?
N301 Zn41 I401 108.8(10) . . ?
I402 Zn41 I401 128.9(11) . . ?
N330 Zn48 N331 100.4(8) . . ?
N330 Zn48 I416 99.3(8) . . ?
N330 Zn48 I415 110.8(7) . . ?
N331 Zn48 I416 102.9(7) . . ?
N331 Zn48 I415 112.3(7) . . ?
I415 Zn48 I416 127.3(5) . . ?
N313 Zn43 I406 110.8(5) . . ?
N313 Zn43 I405 106.2(5) . . ?
N312 Zn43 N313 102.3(7) . . ?
N312 Zn43 I406 103.0(6) . . ?
N312 Zn43 I405 110.9(6) . . ?
I406 Zn43 I405 122.0(4) . . ?
N325 Zn36 I312 115.3(5) . . ?
N325 Zn36 I311 110.1(5) . . ?
N325 Zn36 I412 107.6(5) . . ?
N325 Zn36 I411 102.4(5) . . ?
N323 Zn36 N325 103.4(7) . . ?
N323 Zn36 I312 105.0(5) . . ?
N323 Zn36 I311 104.8(6) . . ?
N323 Zn36 I412 106.9(5) . . ?
N323 Zn36 I411 110.5(5) . . ?
I312 Zn36 I311 116.6(3) . . ?
I411 Zn36 I412 124.1(3) . . ?
N317 Zn54 N324 93.3(9) . 6_566 ?
N317 Zn54 I508 116.5(10) . . ?
N317 Zn54 I507 97.1(12) . . ?
N324 Zn54 I508 127.6(11) 6_566 . ?
N324 Zn54 I507 87.3(10) 6_566 . ?
I508 Zn54 I507 126.4(9) . . ?
N311 Zn51 I502 123.1(19) 6_576 . ?
N311 Zn51 I501 85.8(15) 6_576 . ?
N301 Zn51 N311 89.8(17) . 6_576 ?
N301 Zn51 I502 142(2) . . ?
N301 Zn51 I501 83.8(16) . . ?
I502 Zn51 I501 114.2(19) . . ?
C11A C10A C9A 118.6(16) . . ?
C11A C10A H10A 120.7 . . ?
C9A C10A H10A 120.7 . . ?
N306 Zn52 N307 84.5(15) . . ?
N306 Zn52 I503 118.6(14) . . ?
N306 Zn52 I504 91.8(12) . . ?
N307 Zn52 I503 122.6(14) . . ?
N307 Zn52 I504 99.8(13) . . ?
I503 Zn52 I504 128(2) . . ?
N318 Zn55 N319 90(2) . . ?
N318 Zn55 I509 119(2) . . ?
N318 Zn55 I510 91.3(19) . . ?
N319 Zn55 I509 126(2) . . ?
N319 Zn55 I510 101(2) . . ?
I509 Zn55 I510 121(3) . . ?
C393 C494 H494 120.7 . . ?
C495 C494 C393 119(3) . . ?
C495 C494 H494 120.7 . . ?
N331 C495 C494 118(3) . . ?
N331 C495 H495 120.8 . . ?
C494 C495 H495 120.8 . . ?
C6B C1B H1B 119.7 . . ?
C6B C1B C2B 120.7(18) . . ?
C2B C1B H1B 119.7 . . ?
C1B C6B H6B 120.4 . . ?
C5B C6B C1B 119.3(18) . . ?
C5B C6B H6B 120.4 . . ?
C4B C3B H3B 119.9 . . ?
C4B C3B C2B 120.2(18) . . ?
C2B C3B H3B 119.9 . . ?
C6B C5B C4B 120.6(17) . . ?
C6B C5B C13B 120(3) . . ?
C4B C5B C13B 119(3) . . ?
C3B C4B C7B 120(2) . . ?
C5B C4B C3B 119.7(18) . . ?
C5B C4B C7B 120(2) . . ?
C1B C2B H2B 120.2 . . ?
C3B C2B C1B 119.5(18) . . ?
C3B C2B H2B 120.2 . . ?
C12B C7B C4B 121(2) . . ?
C12B C7B C8B 119(2) . . ?
C8B C7B C4B 119(2) . . ?
C7B C12B C11B 121(2) . . ?
O3B C12B C7B 119(3) . . ?
O3B C12B C11B 120(3) . . ?
C9B C10B H10B 120.1 . . ?
C9B C10B C11B 120(3) . . ?
C11B C10B H10B 120.1 . . ?
C5B C13B H13C 109.5 . . ?
C5B C13B H13D 109.5 . . ?
H13C C13B H13D 108.1 . . ?
O1B C13B C5B 111(3) . . ?
O1B C13B H13C 109.5 . . ?
O1B C13B H13D 109.5 . . ?
C12B O3B C15B 118(6) . . ?
C10B C9B H9B 119.7 . . ?
C8B C9B C10B 121(2) . . ?
C8B C9B H9B 119.7 . . ?
C13B O1B H1BA 109.5 . . ?
C12B C11B H11B 120.2 . . ?
C10B C11B C12B 120(2) . . ?
C10B C11B H11B 120.2 . . ?
H80A C802 H80B 108.1 . . ?
C803 C802 H80A 109.6 . . ?
C803 C802 H80B 109.6 . . ?
C801 C802 H80A 109.6 . . ?
C801 C802 H80B 109.6 . . ?
C801 C802 C803 110(2) . . ?
C802 C803 H80C 109.4 . . ?
C802 C803 H80D 109.4 . . ?
H80C C803 H80D 108.0 . . ?
C804 C803 C802 111.1(19) . . ?
C804 C803 H80C 109.4 . . ?
C804 C803 H80D 109.4 . . ?
C803 C804 H80E 109.5 . . ?
C803 C804 H80F 109.5 . . ?
H80E C804 H80F 108.1 . . ?
C805 C804 C803 110.9(19) . . ?
C805 C804 H80E 109.5 . . ?
C805 C804 H80F 109.5 . . ?
C804 C805 H80G 109.3 . . ?
C804 C805 H80H 109.3 . . ?
H80G C805 H80H 108.0 . . ?
C806 C805 C804 111.6(19) . . ?
C806 C805 H80G 109.3 . . ?
C806 C805 H80H 109.3 . . ?
C805 C806 H80I 109.3 . . ?
C805 C806 H80J 109.3 . . ?
C805 C806 C801 111.8(19) . . ?
H80I C806 H80J 107.9 . . ?
C801 C806 H80I 109.3 . . ?
C801 C806 H80J 109.3 . . ?
C802 C801 H80K 109.4 . . ?
C802 C801 H80L 109.4 . . ?
C806 C801 C802 111.2(19) . . ?
C806 C801 H80K 109.4 . . ?
C806 C801 H80L 109.4 . . ?
H80K C801 H80L 108.0 . . ?
O3B C15B H15D 109.5 . . ?
O3B C15B H15E 109.5 . . ?
O3B C15B H15F 109.5 . . ?
H15D C15B H15E 109.5 . . ?
H15D C15B H15F 109.5 . . ?
H15E C15B H15F 109.5 . . ?
C9B C8B C7B 120(2) . . ?
O2B C8B C7B 113(4) . . ?
O2B C8B C9B 127(4) . . ?
C8B O2B C14B 119(9) . . ?
O2B C14B H14D 109.5 . . ?
O2B C14B H14E 109.5 . . ?
O2B C14B H14F 109.5 . . ?
H14D C14B H14E 109.5 . . ?
H14D C14B H14F 109.5 . . ?
H14E C14B H14F 109.5 . . ?
H81A C810 H81B 107.9 . . ?
C811 C810 H81A 109.2 . . ?
C811 C810 H81B 109.2 . . ?
C809 C810 H81A 109.2 . . ?
C809 C810 H81B 109.2 . . ?
C809 C810 C811 112(2) . . ?
C810 C811 H81C 109.5 . . ?
C810 C811 H81D 109.5 . . ?
H81C C811 H81D 108.0 . . ?
C812 C811 C810 110.9(18) . . ?
C812 C811 H81C 109.5 . . ?
C812 C811 H81D 109.5 . . ?
C811 C812 H81E 109.3 . . ?
C811 C812 H81F 109.3 . . ?
H81E C812 H81F 108.0 . . ?
C807 C812 C811 111.6(18) . . ?
C807 C812 H81E 109.3 . . ?
C807 C812 H81F 109.3 . . ?
C812 C807 H80M 109.1 . . ?
C812 C807 H80N 109.1 . . ?
H80M C807 H80N 107.9 . . ?
C808 C807 C812 112.4(19) . . ?
C808 C807 H80M 109.1 . . ?
C808 C807 H80N 109.1 . . ?
C807 C808 H80O 109.0 . . ?
C807 C808 H80P 109.0 . . ?
H80O C808 H80P 107.8 . . ?
C809 C808 C807 112.9(19) . . ?
C809 C808 H80O 109.0 . . ?
C809 C808 H80P 109.0 . . ?
C810 C809 H80Q 109.0 . . ?
C810 C809 H80R 109.0 . . ?
C808 C809 C810 112.9(18) . . ?
C808 C809 H80Q 109.0 . . ?
C808 C809 H80R 109.0 . . ?
H80Q C809 H80R 107.8 . . ?
H81G C814 H81H 108.0 . . ?
C813 C814 H81G 109.3 . . ?
C813 C814 H81H 109.3 . . ?
C815 C814 H81G 109.3 . . ?
C815 C814 H81H 109.3 . . ?
C815 C814 C813 112(2) . . ?
C814 C813 H81I 109.5 . . ?
C814 C813 H81J 109.5 . . ?
C814 C813 C818 111(2) . . ?
H81I C813 H81J 108.1 . . ?
C818 C813 H81I 109.5 . . ?
C818 C813 H81J 109.5 . . ?
C813 C818 H81K 109.4 . . ?
C813 C818 H81L 109.4 . . ?
H81K C818 H81L 108.0 . . ?
C817 C818 C813 111(2) . . ?
C817 C818 H81K 109.4 . . ?
C817 C818 H81L 109.4 . . ?
C818 C817 H81M 109.4 . . ?
C818 C817 H81N 109.4 . . ?
H81M C817 H81N 108.0 . . ?
C816 C817 C818 111(2) . . ?
C816 C817 H81M 109.4 . . ?
C816 C817 H81N 109.4 . . ?
C817 C816 H81O 109.4 . . ?
C817 C816 H81P 109.4 . . ?
C817 C816 C815 111(2) . . ?
H81O C816 H81P 108.0 . . ?
C815 C816 H81O 109.4 . . ?
C815 C816 H81P 109.4 . . ?
C814 C815 C816 111(2) . . ?
C814 C815 H81Q 109.4 . . ?
C814 C815 H81R 109.4 . . ?
C816 C815 H81Q 109.4 . . ?
C816 C815 H81R 109.4 . . ?
H81Q C815 H81R 108.0 . . ?

loop_
_geom_bond_atom_site_label_1
_geom_bond_atom_site_label_2
_geom_bond_distance
_geom_bond_site_symmetry_2
_geom_bond_publ_flag
I306 Zn33 2.542(9) . ?
I310 Zn35 2.556(9) . ?
I315 Zn38 2.559(10) . ?
I316 Zn38 2.531(9) . ?
I305 Zn33 2.534(10) . ?
I301 Zn31 2.530(8) . ?
I309 Zn35 2.520(9) . ?
I302 Zn31 2.518(9) . ?
I313 Zn37 2.528(8) . ?
I314 Zn37 2.524(6) . ?
I304 Zn32 2.538(11) . ?
I303 Zn32 2.495(12) . ?
I307 Zn34 2.532(6) . ?
I308 Zn34 2.527(7) . ?
I318 Zn39 2.519(4) . ?
Zn35 N318 2.016(15) . ?
Zn35 N319 2.063(17) . ?
Zn38 N330 2.045(15) . ?
Zn38 N331 2.041(18) . ?
Zn33 N313 2.124(16) . ?
Zn33 N312 2.044(16) . ?
Zn31 N311 2.01(2) 6_576 ?
Zn31 N301 2.075(17) . ?
Zn32 N306 2.003(18) . ?
Zn32 N307 2.026(19) . ?
Zn37 N329 2.067(15) . ?
Zn37 N335 2.12(2) 6_556 ?
Zn34 N317 2.084(14) . ?
Zn34 N324 2.154(18) 6_566 ?
Zn39 N305 2.167(16) 3_434 ?
Zn39 I317 2.525(5) . ?
Zn39 N336 1.99(2) . ?
N316 C343 1.318(17) . ?
N316 C344 1.361(19) . ?
N304 C307 1.320(18) . ?
N304 C308 1.31(2) . ?
N318 C354 1.32(2) . ?
N318 C350 1.36(2) . ?
N318 Zn45 2.005(16) . ?
N318 Zn55 2.23(5) . ?
N310 C325 1.29(2) . ?
N310 C326 1.356(19) . ?
N330 C390 1.36(2) . ?
N330 C386 1.32(2) . ?
N330 Zn48 2.036(16) . ?
N302 C306 1.32(2) . ?
N302 C308 1.373(19) . ?
N328 C379 1.34(2) . ?
N328 C380 1.34(2) . ?
N313 C341 1.32(2) . ?
N313 C337 1.32(2) . ?
N313 Zn43 2.098(16) . ?
N312 C332 1.26(3) . ?
N312 C336 1.39(3) . ?
N312 Zn43 2.051(17) . ?
N334 C397 1.25(3) . ?
N334 C398 1.29(3) . ?
N315 C343 1.375(17) . ?
N315 C342 1.343(19) . ?
N320 C360 1.32(2) . ?
N320 C362 1.34(2) . ?
N308 C324 1.31(2) . ?
N308 C326 1.34(2) . ?
N326 C378 1.37(2) . ?
N326 C380 1.32(2) . ?
N317 C348 1.337(19) . ?
N317 C347 1.38(2) . ?
N317 Zn44 2.09(2) . ?
N317 Zn54 2.05(2) . ?
N333 C396 1.35(2) . ?
N333 C397 1.40(2) . ?
N311 C330 1.30(3) . ?
N311 C329 1.35(3) . ?
N311 Zn41 2.21(3) 6_575 ?
N311 Zn51 2.30(5) 6_575 ?
N306 C314 1.30(2) . ?
N306 C318 1.34(2) . ?
N306 Zn42 2.048(16) . ?
N306 Zn52 2.36(4) . ?
N322 C361 1.27(2) . ?
N322 C362 1.37(2) . ?
C343 C345 1.44(2) . ?
N303 C307 1.327(18) . ?
N303 C306 1.41(2) . ?
N309 C325 1.39(2) . ?
N309 C324 1.33(2) . ?
N305 C312 1.29(3) . ?
N305 C311 1.27(3) . ?
N305 Zn49 2.119(17) 3_566 ?
N314 C342 1.33(2) . ?
N314 C344 1.34(2) . ?
N307 C319 1.30(2) . ?
N307 C323 1.30(3) . ?
N307 Zn42 2.072(18) . ?
N307 Zn52 2.37(4) . ?
N321 C360 1.34(2) . ?
N321 C361 1.41(3) . ?
N325 C373 1.33(3) . ?
N325 C377 1.32(3) . ?
N325 Zn36 2.101(15) . ?
N329 C384 1.34(2) . ?
N329 C383 1.34(2) . ?
N329 Zn47 2.061(19) . ?
N332 C396 1.32(3) . ?
N332 C398 1.36(3) . ?
C307 C309 1.50(2) . ?
C325 C327 1.47(2) . ?
N319 C355 1.33(2) . ?
N319 C359 1.27(3) . ?
N319 Zn45 2.052(18) . ?
N319 Zn55 2.24(5) . ?
N327 C379 1.39(2) . ?
N327 C378 1.32(2) . ?
C360 C357 1.49(2) . ?
C324 C321 1.52(2) . ?
C342 C339 1.48(2) . ?
N301 C305 1.36(2) . ?
N301 C301 1.37(3) . ?
N301 Zn41 2.08(2) . ?
N301 Zn51 2.17(5) . ?
N335 C401 1.30(3) . ?
N335 C402 1.28(3) . ?
N335 Zn47 1.88(3) 6 ?
C306 C303 1.44(2) . ?
C321 C320 1.33(3) . ?
C321 C322 1.34(3) . ?
C352 C344 1.45(2) . ?
C352 C353 1.39(2) . ?
C352 C351 1.37(2) . ?
N331 C391 1.33(2) . ?
N331 C395 1.34(3) . ?
N331 Zn48 2.072(19) . ?
N331 C495 1.35(3) . ?
C334 C326 1.43(3) . ?
C334 C335 1.38(3) . ?
C334 C333 1.43(3) . ?
N323 C372 1.37(3) . ?
N323 C368 1.27(3) . ?
N323 Zn36 2.059(18) . ?
C390 H390 0.9500 . ?
C390 C389 1.32(3) . ?
C327 C328 1.42(3) . ?
C327 C331 1.35(2) . ?
C316 C315 1.35(2) . ?
C316 C308 1.48(2) . ?
C316 C317 1.40(2) . ?
C349 H349 0.9500 . ?
C349 C345 1.41(2) . ?
C349 C348 1.34(2) . ?
C393 C396 1.48(2) . ?
C393 C392 1.32(3) . ?
C393 C394 1.38(3) . ?
C393 C494 1.42(3) . ?
C385 H385 0.9500 . ?
C385 C381 1.41(2) . ?
C385 C384 1.32(2) . ?
C314 H314 0.9500 . ?
C314 C315 1.36(2) . ?
C345 C346 1.44(2) . ?
C354 H354 0.9500 . ?
C354 C353 1.38(2) . ?
C363 C361 1.48(2) . ?
C363 C364 1.44(3) . ?
C363 C367 1.37(3) . ?
C381 C379 1.45(2) . ?
C381 C382 1.44(3) . ?
N324 C365 1.29(3) . ?
N324 C366 1.33(3) . ?
N324 Zn44 1.99(3) 6_565 ?
N324 Zn54 2.25(2) 6_565 ?
C339 C340 1.37(2) . ?
C339 C338 1.43(2) . ?
C384 H384 0.9500 . ?
C357 C356 1.34(3) . ?
C357 C358 1.35(2) . ?
C378 C375 1.48(2) . ?
C353 H353 0.9500 . ?
C375 C374 1.42(3) . ?
C375 C376 1.38(2) . ?
C370 C362 1.46(3) . ?
C370 C371 1.38(3) . ?
C370 C369 1.43(3) . ?
C397 C399 1.47(3) . ?
C309 C313 1.37(2) . ?
C309 C310 1.42(2) . ?
C399 C400 1.44(3) . ?
C399 C403 1.38(3) . ?
C313 H313 0.9500 . ?
C313 C312 1.41(2) . ?
C348 H348 0.9500 . ?
C328 H328 0.9500 . ?
C328 C329 1.41(3) . ?
C315 H315 0.9500 . ?
C373 H373 0.9500 . ?
C373 C374 1.36(3) . ?
C388 C380 1.48(2) . ?
C388 C389 1.42(3) . ?
C388 C387 1.41(2) . ?
C391 H391 0.9500 . ?
C391 C392 1.38(3) . ?
C392 H392 0.9500 . ?
C364 H364 0.9500 . ?
C364 C365 1.42(2) . ?
C331 H331 0.9500 . ?
C331 C330 1.46(3) . ?
C320 H320 0.9500 . ?
C320 C319 1.41(3) . ?
C355 H355 0.9500 . ?
C355 C356 1.39(3) . ?
C319 H319 0.9500 . ?
C312 H312 0.9500 . ?
C305 H305 0.9500 . ?
C305 C304 1.34(2) . ?
C340 H340 0.9500 . ?
C340 C341 1.41(2) . ?
C317 H317 0.9500 . ?
C317 C318 1.43(2) . ?
C310 H310 0.9500 . ?
C310 C311 1.34(3) . ?
C406 C398 1.45(3) . ?
C406 C405 1.34(5) . ?
C406 C407 1.39(4) . ?
C341 H341 0.9500 . ?
C351 H351 0.9500 . ?
C351 C350 1.41(2) . ?
C338 H338 0.9500 . ?
C338 C337 1.36(3) . ?
C389 H389 0.9500 . ?
C332 H332 0.9500 . ?
C332 C333 1.37(3) . ?
C301 H301 0.9500 . ?
C301 C302 1.30(2) . ?
C401 H401 0.9500 . ?
C401 C400 1.38(3) . ?
C330 H330 0.9500 . ?
C302 H302 0.9500 . ?
C302 C303 1.45(3) . ?
C347 H347 0.9500 . ?
C347 C346 1.35(2) . ?
C400 H400 0.9500 . ?
C346 H346 0.9500 . ?
C387 H387 0.9500 . ?
C387 C386 1.39(3) . ?
C337 H337 0.9500 . ?
C335 H335 0.9500 . ?
C335 C336 1.37(3) . ?
C350 H350 0.9500 . ?
C333 H333 0.9500 . ?
C311 H311 0.9500 . ?
C329 H329 0.9500 . ?
C303 C304 1.38(3) . ?
O3A C12A 1.38(3) . ?
O3A C15A 1.428(19) . ?
C356 H356 0.9500 . ?
C336 H336 0.9500 . ?
C383 H383 0.9500 . ?
C383 C382 1.32(3) . ?
C374 H374 0.9500 . ?
C386 H386 0.9500 . ?
C304 H304 0.9500 . ?
C382 H382 0.9500 . ?
C402 H402 0.9500 . ?
C402 C403 1.47(3) . ?
C371 H371 0.9500 . ?
C371 C372 1.37(3) . ?
C403 H403 0.9500 . ?
C365 H365 0.9500 . ?
C405 H405 0.9500 . ?
C405 C404 1.46(4) . ?
C318 H318 0.9500 . ?
C376 H376 0.9500 . ?
C376 C377 1.41(3) . ?
O2A C8A 1.38(3) . ?
O2A C14A 1.438(18) . ?
C372 H372 0.9500 . ?
C358 H358 0.9500 . ?
C358 C359 1.38(3) . ?
C323 H323 0.9500 . ?
C323 C322 1.36(3) . ?
C322 H322 0.9500 . ?
C369 H369 0.9500 . ?
C369 C368 1.33(3) . ?
C3A H3A 0.9500 . ?
C3A C4A 1.378(19) . ?
C3A C2A 1.390(18) . ?
C367 H367 0.9500 . ?
C367 C366 1.47(3) . ?
C377 H377 0.9500 . ?
C366 H366 0.9500 . ?
C359 H359 0.9500 . ?
O1A H1A 0.8400 . ?
O1A C13A 1.432(18) . ?
C7A C4A 1.50(3) . ?
C7A C8A 1.388(19) . ?
C7A C12A 1.392(19) . ?
C368 H368 0.9500 . ?
C394 H394 0.9500 . ?
C394 C395 1.40(3) . ?
C4A C5A 1.395(18) . ?
C404 H404 0.9500 . ?
C404 N336 1.30(4) . ?
C408 H408 0.9500 . ?
C408 C407 1.38(4) . ?
C408 N336 1.35(4) . ?
C2A H2A 0.9500 . ?
C2A C1A 1.406(19) . ?
C407 H407 0.9500 . ?
C5A C6A 1.396(18) . ?
C5A C13A 1.506(19) . ?
C395 H395 0.9500 . ?
C8A C9A 1.384(19) . ?
C12A C11A 1.389(19) . ?
C1A H1AA 0.9500 . ?
C1A C6A 1.396(19) . ?
C11A H11A 0.9500 . ?
C11A C10A 1.386(19) . ?
C6A H6A 0.9500 . ?
C15A H15A 0.9800 . ?
C15A H15B 0.9800 . ?
C15A H15C 0.9800 . ?
C13A H13A 0.9900 . ?
C13A H13B 0.9900 . ?
C14A H14A 0.9800 . ?
C14A H14B 0.9800 . ?
C14A H14C 0.9800 . ?
C9A H9A 0.9500 . ?
C9A C10A 1.390(19) . ?
I418 Zn49 2.503(8) . ?
Zn49 I417 2.543(8) . ?
Zn49 N336 2.36(3) . ?
I410 Zn45 2.540(11) . ?
Zn45 I409 2.504(11) . ?
I408 Zn44 2.525(17) . ?
Zn44 I407 2.524(17) . ?
I404 Zn42 2.572(10) . ?
Zn42 I403 2.513(11) . ?
I414 Zn47 2.526(15) . ?
Zn47 I413 2.549(15) . ?
I402 Zn41 2.518(14) . ?
Zn41 I401 2.524(14) . ?
I416 Zn48 2.550(10) . ?
Zn48 I415 2.508(10) . ?
I406 Zn43 2.536(9) . ?
Zn43 I405 2.544(7) . ?
I312 Zn36 2.495(8) . ?
Zn36 I311 2.517(8) . ?
Zn36 I412 2.582(7) . ?
Zn36 I411 2.582(6) . ?
I508 Zn54 2.51(3) . ?
I507 Zn54 2.52(3) . ?
I502 Zn51 2.34(5) . ?
I501 Zn51 2.56(5) . ?
C10A H10A 0.9500 . ?
I503 Zn52 2.511(19) . ?
I504 Zn52 2.562(18) . ?
I509 Zn55 2.51(7) . ?
Zn55 I510 2.63(7) . ?
C494 H494 0.9500 . ?
C494 C495 1.40(4) . ?
C495 H495 0.9500 . ?
C1B H1B 0.9500 . ?
C1B C6B 1.385(19) . ?
C1B C2B 1.387(19) . ?
C6B H6B 0.9500 . ?
C6B C5B 1.384(18) . ?
C3B H3B 0.9500 . ?
C3B C4B 1.386(19) . ?
C3B C2B 1.387(19) . ?
C5B C4B 1.386(19) . ?
C5B C13B 1.50(2) . ?
C4B C7B 1.51(7) . ?
C2B H2B 0.9500 . ?
C7B C12B 1.383(18) . ?
C7B C8B 1.389(19) . ?
C12B O3B 1.370(18) . ?
C12B C11B 1.387(18) . ?
C10B H10B 0.9500 . ?
C10B C9B 1.384(19) . ?
C10B C11B 1.385(19) . ?
C13B H13C 0.9900 . ?
C13B H13D 0.9900 . ?
C13B O1B 1.42(2) . ?
O3B C15B 1.43(2) . ?
C9B H9B 0.9500 . ?
C9B C8B 1.383(19) . ?
O1B H1BA 0.8400 . ?
C11B H11B 0.9500 . ?
C802 H80A 0.9900 . ?
C802 H80B 0.9900 . ?
C802 C803 1.542(13) . ?
C802 C801 1.540(13) . ?
C803 H80C 0.9900 . ?
C803 H80D 0.9900 . ?
C803 C804 1.540(13) . ?
C804 H80E 0.9900 . ?
C804 H80F 0.9900 . ?
C804 C805 1.539(13) . ?
C805 H80G 0.9900 . ?
C805 H80H 0.9900 . ?
C805 C806 1.537(13) . ?
C806 H80I 0.9900 . ?
C806 H80J 0.9900 . ?
C806 C801 1.538(13) . ?
C801 H80K 0.9900 . ?
C801 H80L 0.9900 . ?
C15B H15D 0.9800 . ?
C15B H15E 0.9800 . ?
C15B H15F 0.9800 . ?
C8B O2B 1.37(2) . ?
O2B C14B 1.43(2) . ?
C14B H14D 0.9800 . ?
C14B H14E 0.9800 . ?
C14B H14F 0.9800 . ?
C810 H81A 0.9900 . ?
C810 H81B 0.9900 . ?
C810 C811 1.536(13) . ?
C810 C809 1.531(13) . ?
C811 H81C 0.9900 . ?
C811 H81D 0.9900 . ?
C811 C812 1.535(13) . ?
C812 H81E 0.9900 . ?
C812 H81F 0.9900 . ?
C812 C807 1.533(13) . ?
C807 H80M 0.9900 . ?
C807 H80N 0.9900 . ?
C807 C808 1.531(13) . ?
C808 H80O 0.9900 . ?
C808 H80P 0.9900 . ?
C808 C809 1.530(13) . ?
C809 H80Q 0.9900 . ?
C809 H80R 0.9900 . ?
C814 H81G 0.9900 . ?
C814 H81H 0.9900 . ?
C814 C813 1.539(14) . ?
C814 C815 1.537(13) . ?
C813 H81I 0.9900 . ?
C813 H81J 0.9900 . ?
C813 C818 1.540(13) . ?
C818 H81K 0.9900 . ?
C818 H81L 0.9900 . ?
C818 C817 1.539(13) . ?
C817 H81M 0.9900 . ?
C817 H81N 0.9900 . ?
C817 C816 1.537(14) . ?
C816 H81O 0.9900 . ?
C816 H81P 0.9900 . ?
C816 C815 1.539(14) . ?
C815 H81Q 0.9900 . ?
C815 H81R 0.9900 . ?

loop_
_geom_torsion_atom_site_label_1
_geom_torsion_atom_site_label_2
_geom_torsion_atom_site_label_3
_geom_torsion_atom_site_label_4
_geom_torsion
_geom_torsion_site_symmetry_1
_geom_torsion_site_symmetry_2
_geom_torsion_site_symmetry_3
_geom_torsion_site_symmetry_4
_geom_torsion_publ_flag
Zn35 N318 C354 C353 176.5(17) . . . . ?
Zn35 N318 C350 C351 -175(2) . . . . ?
Zn35 N319 C355 C356 176.6(16) . . . . ?
Zn35 N319 C359 C358 178(3) . . . . ?
Zn38 N330 C390 C389 177.9(19) . . . . ?
Zn38 N330 C386 C387 -175(2) . . . . ?
Zn38 N331 C391 C392 -178.0(15) . . . . ?
Zn38 N331 C395 C394 179(2) . . . . ?
Zn33 N313 C341 C340 174.0(16) . . . . ?
Zn33 N313 C337 C338 -178.5(18) . . . . ?
Zn33 N312 C332 C333 -176(3) . . . . ?
Zn33 N312 C336 C335 179(2) . . . . ?
Zn31 N311 C330 C331 174.5(15) 6_575 . . . ?
Zn31 N311 C329 C328 -173.9(13) 6_575 . . . ?
Zn31 N301 C305 C304 -174.0(19) . . . . ?
Zn31 N301 C301 C302 -178(2) . . . . ?
Zn32 N306 C314 C315 177.3(17) . . . . ?
Zn32 N306 C318 C317 -175(2) . . . . ?
Zn32 N307 C319 C320 178.7(14) . . . . ?
Zn32 N307 C323 C322 177(3) . . . . ?
Zn37 N329 C384 C385 -169.5(18) . . . . ?
Zn37 N329 C383 C382 171(3) . . . . ?
Zn37 N335 C401 C400 -168.3(19) 6 . . . ?
Zn37 N335 C402 C403 172.1(18) 6 . . . ?
Zn34 N317 C348 C349 -164.8(17) . . . . ?
Zn34 N317 C347 C346 172(3) . . . . ?
Zn34 N324 C365 C364 -173.3(13) 6_565 . . . ?
Zn34 N324 C366 C367 174.0(19) 6_565 . . . ?
Zn39 N305 C312 C313 172.0(17) 3_566 . . . ?
Zn39 N305 C311 C310 -176(2) 3_566 . . . ?
N316 C343 C345 C349 6(3) . . . . ?
N316 C343 C345 C346 -172.4(18) . . . . ?
N304 C307 C309 C313 11(3) . . . . ?
N304 C307 C309 C310 -169.3(19) . . . . ?
N318 C354 C353 C352 1(3) . . . . ?
N310 C325 C327 C328 168.4(16) . . . . ?
N310 C325 C327 C331 -11(2) . . . . ?
N330 C390 C389 C388 -1(4) . . . . ?
N302 C306 C303 C302 -177(2) . . . . ?
N302 C306 C303 C304 3(3) . . . . ?
N312 C332 C333 C334 -3(6) . . . . ?
N334 C397 C399 C400 178.7(17) . . . . ?
N334 C397 C399 C403 -1(3) . . . . ?
N315 C343 C345 C349 -177.5(17) . . . . ?
N315 C343 C345 C346 4(3) . . . . ?
N315 C342 C339 C340 -175(2) . . . . ?
N315 C342 C339 C338 5(3) . . . . ?
N320 C360 C357 C356 159.8(18) . . . . ?
N320 C360 C357 C358 -22(3) . . . . ?
N308 C324 C321 C320 156.9(17) . . . . ?
N308 C324 C321 C322 -26(3) . . . . ?
N326 C378 C375 C374 -171.9(19) . . . . ?
N326 C378 C375 C376 1(3) . . . . ?
N317 C347 C346 C345 -12(5) . . . . ?
N333 C397 C399 C400 -6(2) . . . . ?
N333 C397 C399 C403 174.6(17) . . . . ?
N306 C314 C315 C316 2(3) . . . . ?
C343 N316 C344 N314 -7(3) . . . . ?
C343 N316 C344 C352 177.0(16) . . . . ?
C343 N315 C342 N314 -9(3) . . . . ?
C343 N315 C342 C339 172.4(16) . . . . ?
C343 C345 C346 C347 -175(2) . . . . ?
N303 C307 C309 C313 -168.7(19) . . . . ?
N303 C307 C309 C310 11(3) . . . . ?
N303 C306 C303 C302 -1(3) . . . . ?
N303 C306 C303 C304 179(2) . . . . ?
N309 C325 C327 C328 -14(2) . . . . ?
N309 C325 C327 C331 166.8(16) . . . . ?
N309 C324 C321 C320 -26(2) . . . . ?
N309 C324 C321 C322 151(2) . . . . ?
N314 C342 C339 C340 6(3) . . . . ?
N314 C342 C339 C338 -173.4(19) . . . . ?
N307 C323 C322 C321 4(5) . . . . ?
N321 C360 C357 C356 -19(3) . . . . ?
N321 C360 C357 C358 159(2) . . . . ?
N325 C373 C374 C375 3(4) . . . . ?
N329 C383 C382 C381 -8(5) . . . . ?
C307 N304 C308 N302 1(3) . . . . ?
C307 N304 C308 C316 179.2(17) . . . . ?
C307 N303 C306 N302 3(3) . . . . ?
C307 N303 C306 C303 -173.6(18) . . . . ?
C307 C309 C313 C312 172.4(19) . . . . ?
C307 C309 C310 C311 -177(2) . . . . ?
C325 N310 C326 N308 -4(2) . . . . ?
C325 N310 C326 C334 179.9(15) . . . . ?
C325 N309 C324 N308 3(2) . . . . ?
C325 N309 C324 C321 -173.6(13) . . . . ?
C325 C327 C328 C329 178.3(16) . . . . ?
C325 C327 C331 C330 -177.6(16) . . . . ?
N319 C355 C356 C357 2(3) . . . . ?
N327 C378 C375 C374 11(3) . . . . ?
N327 C378 C375 C376 -176(2) . . . . ?
C360 N320 C362 N322 4(3) . . . . ?
C360 N320 C362 C370 177.7(16) . . . . ?
C360 N321 C361 N322 -7(2) . . . . ?
C360 N321 C361 C363 172.8(14) . . . . ?
C360 C357 C356 C355 178.9(18) . . . . ?
C360 C357 C358 C359 177(3) . . . . ?
C324 N308 C326 N310 1(2) . . . . ?
C324 N308 C326 C334 177.0(15) . . . . ?
C324 N309 C325 N310 -7(2) . . . . ?
C324 N309 C325 C327 176.0(14) . . . . ?
C324 C321 C320 C319 177.3(16) . . . . ?
C324 C321 C322 C323 179(3) . . . . ?
C342 N315 C343 N316 4(3) . . . . ?
C342 N315 C343 C345 -173.0(16) . . . . ?
C342 N314 C344 N316 2(3) . . . . ?
C342 N314 C344 C352 178.3(17) . . . . ?
C342 C339 C340 C341 171.5(19) . . . . ?
C342 C339 C338 C337 -176(2) . . . . ?
N301 C305 C304 C303 -2(4) . . . . ?
N301 C301 C302 C303 -12(5) . . . . ?
N335 C401 C400 C399 -10(4) . . . . ?
N335 C402 C403 C399 3(4) . . . . ?
C306 N302 C308 N304 -5(3) . . . . ?
C306 N302 C308 C316 176.6(16) . . . . ?
C306 N303 C307 N304 -8(3) . . . . ?
C306 N303 C307 C309 172.0(16) . . . . ?
C306 C303 C304 C305 -179(2) . . . . ?
C321 C320 C319 N307 4(3) . . . . ?
C352 C351 C350 N318 -4(4) . . . . ?
N331 C391 C392 C393 3(3) . . . . ?
C334 C335 C336 N312 -3(4) . . . . ?
C390 N330 C386 C387 9(4) . . . . ?
C327 C328 C329 N311 -3(3) . . . . ?
C327 C331 C330 N311 1(3) . . . . ?
C316 C317 C318 N306 -6(4) . . . . ?
C349 C345 C346 C347 7(3) . . . . ?
C393 C394 C395 N331 -7(4) . . . . ?
C393 C494 C495 N331 -18(7) . . . . ?
C385 C381 C379 N328 9(3) . . . . ?
C385 C381 C379 N327 -173(2) . . . . ?
C385 C381 C382 C383 7(4) . . . . ?
C314 N306 C318 C317 9(4) . . . . ?
C345 C349 C348 N317 2(3) . . . . ?
C396 N333 C397 N334 -10(3) . . . . ?
C396 N333 C397 C399 175.3(14) . . . . ?
C396 N332 C398 N334 -1(3) . . . . ?
C396 N332 C398 C406 178.5(18) . . . . ?
C396 C393 C392 C391 177.6(18) . . . . ?
C396 C393 C394 C395 -175(2) . . . . ?
C396 C393 C494 C495 -172(4) . . . . ?
C354 N318 C350 C351 6(4) . . . . ?
C326 N310 C325 N309 7(2) . . . . ?
C326 N310 C325 C327 -175.7(14) . . . . ?
C326 N308 C324 N309 -1(3) . . . . ?
C326 N308 C324 C321 176.2(15) . . . . ?
C326 C334 C335 C336 -178(2) . . . . ?
C326 C334 C333 C332 -180(3) . . . . ?
C363 C364 C365 N324 -3(3) . . . . ?
C363 C367 C366 N324 1(4) . . . . ?
C381 C385 C384 N329 7(4) . . . . ?
C339 C340 C341 N313 7(3) . . . . ?
C339 C338 C337 N313 2(4) . . . . ?
C384 N329 C383 C382 8(5) . . . . ?
C384 C385 C381 C379 177(2) . . . . ?
C384 C385 C381 C382 -6(3) . . . . ?
C361 N322 C362 N320 -4(2) . . . . ?
C361 N322 C362 C370 -177.2(16) . . . . ?
C361 N321 C360 N320 8(3) . . . . ?
C361 N321 C360 C357 -173.1(14) . . . . ?
C361 C363 C364 C365 -179.8(16) . . . . ?
C361 C363 C367 C366 -179.3(18) . . . . ?
C357 C358 C359 N319 8(5) . . . . ?
C379 N328 C380 N326 -9(3) . . . . ?
C379 N328 C380 C388 175.3(18) . . . . ?
C379 N327 C378 N326 -6(3) . . . . ?
C379 N327 C378 C375 171.0(18) . . . . ?
C379 C381 C382 C383 -177(3) . . . . ?
C378 N326 C380 N328 7(3) . . . . ?
C378 N326 C380 C388 -177.6(18) . . . . ?
C378 N327 C379 N328 3(3) . . . . ?
C378 N327 C379 C381 -174.4(18) . . . . ?
C378 C375 C374 C373 179(2) . . . . ?
C378 C375 C376 C377 176(2) . . . . ?
C344 N316 C343 N315 4(3) . . . . ?
C344 N316 C343 C345 -179.8(15) . . . . ?
C344 N314 C342 N315 6(3) . . . . ?
C344 N314 C342 C339 -175.2(17) . . . . ?
C344 C352 C353 C354 178.6(18) . . . . ?
C344 C352 C351 C350 -176.9(19) . . . . ?
C353 C352 C344 N316 1(3) . . . . ?
C353 C352 C344 N314 -175.4(18) . . . . ?
C353 C352 C351 C350 0(3) . . . . ?
C375 C376 C377 N325 7(4) . . . . ?
C370 C371 C372 N323 6(5) . . . . ?
C370 C369 C368 N323 -5(6) . . . . ?
C397 N334 C398 N332 -2(3) . . . . ?
C397 N334 C398 C406 178(2) . . . . ?
C397 N333 C396 N332 6(2) . . . . ?
C397 N333 C396 C393 -172.5(15) . . . . ?
C397 C399 C400 C401 -178.3(18) . . . . ?
C397 C399 C403 C402 -178.8(18) . . . . ?
C309 C313 C312 N305 5(3) . . . . ?
C309 C310 C311 N305 5(4) . . . . ?
C362 N320 C360 N321 -7(3) . . . . ?
C362 N320 C360 C357 174.2(15) . . . . ?
C362 N322 C361 N321 6(2) . . . . ?
C362 N322 C361 C363 -174.6(14) . . . . ?
C362 C370 C371 C372 180(3) . . . . ?
C362 C370 C369 C368 179(3) . . . . ?
C313 C309 C310 C311 3(3) . . . . ?
C348 N317 C347 C346 11(4) . . . . ?
C348 C349 C345 C343 179.7(18) . . . . ?
C348 C349 C345 C346 -2(3) . . . . ?
C328 C327 C331 C330 4(3) . . . . ?
C315 C316 C308 N304 -170.7(19) . . . . ?
C315 C316 C308 N302 8(3) . . . . ?
C315 C316 C317 C318 0(3) . . . . ?
C308 N304 C307 N303 6(3) . . . . ?
C308 N304 C307 C309 -173.7(17) . . . . ?
C308 N302 C306 N303 3(3) . . . . ?
C308 N302 C306 C303 179.5(17) . . . . ?
C308 C316 C315 C314 177.2(18) . . . . ?
C308 C316 C317 C318 -176(2) . . . . ?
C373 N325 C377 C376 2(4) . . . . ?
C388 C387 C386 N330 -5(4) . . . . ?
C380 N328 C379 N327 4(3) . . . . ?
C380 N328 C379 C381 -179.2(18) . . . . ?
C380 N326 C378 N327 1(3) . . . . ?
C380 N326 C378 C375 -175.3(18) . . . . ?
C380 C388 C389 C390 -177(2) . . . . ?
C380 C388 C387 C386 180(2) . . . . ?
C391 N331 C395 C394 -13(4) . . . . ?
C391 N331 C495 C494 46(5) . . . . ?
C392 C393 C396 N333 -7(3) . . . . ?
C392 C393 C396 N332 174.6(18) . . . . ?
C392 C393 C394 C395 25(4) . . . . ?
C392 C393 C494 C495 -20(6) . . . . ?
C364 C363 C361 N322 165.9(15) . . . . ?
C364 C363 C361 N321 -14(2) . . . . ?
C364 C363 C367 C366 1(3) . . . . ?
C331 C327 C328 C329 -3(3) . . . . ?
C320 C321 C322 C323 -4(4) . . . . ?
C355 N319 C359 C358 -5(5) . . . . ?
C319 N307 C323 C322 0(5) . . . . ?
C312 N305 C311 C310 -8(5) . . . . ?
C305 N301 C301 C302 11(4) . . . . ?
C340 C339 C338 C337 5(3) . . . . ?
C317 C316 C315 C314 1(3) . . . . ?
C317 C316 C308 N304 5(3) . . . . ?
C317 C316 C308 N302 -176.2(18) . . . . ?
C310 C309 C313 C312 -7(3) . . . . ?
C406 C405 C404 N336 0(5) . . . . ?
C341 N313 C337 C338 -4(4) . . . . ?
C351 C352 C344 N316 178.3(17) . . . . ?
C351 C352 C344 N314 2(3) . . . . ?
C351 C352 C353 C354 1(3) . . . . ?
C338 C339 C340 C341 -9(3) . . . . ?
C389 C388 C380 N328 1(3) . . . . ?
C389 C388 C380 N326 -175(2) . . . . ?
C389 C388 C387 C386 -3(3) . . . . ?
C332 N312 C336 C335 2(4) . . . . ?
C301 N301 C305 C304 -4(4) . . . . ?
C301 C302 C303 C306 -175(3) . . . . ?
C301 C302 C303 C304 5(4) . . . . ?
C401 N335 C402 C403 -10(4) . . . . ?
C330 N311 C329 C328 7(3) . . . . ?
C302 C303 C304 C305 1(4) . . . . ?
C347 N317 C348 C349 -6(4) . . . . ?
C400 C399 C403 C402 2(3) . . . . ?
C387 C388 C380 N328 179(2) . . . . ?
C387 C388 C380 N326 3(3) . . . . ?
C387 C388 C389 C390 6(3) . . . . ?
C337 N313 C341 C340 0(3) . . . . ?
C335 C334 C326 N310 14(3) . . . . ?
C335 C334 C326 N308 -162.7(19) . . . . ?
C335 C334 C333 C332 2(4) . . . . ?
C350 N318 C354 C353 -4(3) . . . . ?
C333 C334 C326 N310 -165(2) . . . . ?
C333 C334 C326 N308 19(3) . . . . ?
C333 C334 C335 C336 1(4) . . . . ?
C311 N305 C312 C313 2(4) . . . . ?
C329 N311 C330 C331 -7(3) . . . . ?
O3A C12A C11A C10A -180(3) . . . . ?
C356 C357 C358 C359 -5(4) . . . . ?
C336 N312 C332 C333 1(5) . . . . ?
C383 N329 C384 C385 -7(4) . . . . ?
C374 C375 C376 C377 -10(4) . . . . ?
C386 N330 C390 C389 -5(3) . . . . ?
C398 N334 C397 N333 8(3) . . . . ?
C398 N334 C397 C399 -177.0(17) . . . . ?
C398 N332 C396 N333 -1(3) . . . . ?
C398 N332 C396 C393 176.7(17) . . . . ?
C398 C406 C405 C404 -180(2) . . . . ?
C398 C406 C407 C408 179(3) . . . . ?
C382 C381 C379 N328 -167(2) . . . . ?
C382 C381 C379 N327 11(3) . . . . ?
C402 N335 C401 C400 14(4) . . . . ?
C371 C370 C362 N320 -164(2) . . . . ?
C371 C370 C362 N322 10(3) . . . . ?
C371 C370 C369 C368 3(5) . . . . ?
C403 C399 C400 C401 1(3) . . . . ?
C365 N324 C366 C367 -4(4) . . . . ?
C405 C406 C398 N334 -160(3) . . . . ?
C405 C406 C398 N332 21(4) . . . . ?
C405 C406 C407 C408 0(4) . . . . ?
C405 C404 N336 Zn39 180(2) . . . . ?
C405 C404 N336 C408 2(4) . . . . ?
C405 C404 N336 Zn49 -169(2) . . . . ?
C318 N306 C314 C315 -7(3) . . . . ?
C376 C375 C374 C373 6(4) . . . . ?
O2A C8A C9A C10A 177(3) . . . . ?
C372 N323 C368 C369 7(5) . . . . ?
C358 C357 C356 C355 1(3) . . . . ?
C323 N307 C319 C320 -4(3) . . . . ?
C322 C321 C320 C319 0(3) . . . . ?
C369 C370 C362 N320 19(3) . . . . ?
C369 C370 C362 N322 -167(2) . . . . ?
C369 C370 C371 C372 -3(4) . . . . ?
C3A C4A C5A C6A 1(5) . . . . ?
C3A C4A C5A C13A 176(3) . . . . ?
C3A C2A C1A C6A 2(4) . . . . ?
C367 C363 C361 N322 -13(2) . . . . ?
C367 C363 C361 N321 166.4(17) . . . . ?
C367 C363 C364 C365 -1(3) . . . . ?
C377 N325 C373 C374 -7(4) . . . . ?
C366 N324 C365 C364 5(3) . . . . ?
C359 N319 C355 C356 0(3) . . . . ?
C7A C4A C5A C6A 178(3) . . . . ?
C7A C4A C5A C13A -7(5) . . . . ?
C7A C8A C9A C10A -1(6) . . . . ?
C7A C12A C11A C10A -2(6) . . . . ?
C368 N323 C372 C371 -7(5) . . . . ?
C394 C393 C396 N333 -166(2) . . . . ?
C394 C393 C396 N332 16(3) . . . . ?
C394 C393 C392 C391 -23(3) . . . . ?
C4A C3A C2A C1A -1(4) . . . . ?
C4A C7A C8A O2A 1(4) . . . . ?
C4A C7A C8A C9A 179(3) . . . . ?
C4A C7A C12A O3A 0(4) . . . . ?
C4A C7A C12A C11A -178(3) . . . . ?
C4A C5A C6A C1A -1(5) . . . . ?
C4A C5A C13A O1A -163(3) . . . . ?
C2A C3A C4A C7A -177(2) . . . . ?
C2A C3A C4A C5A 0(5) . . . . ?
C2A C1A C6A C5A -1(5) . . . . ?
C407 C406 C398 N334 21(3) . . . . ?
C407 C406 C398 N332 -158(2) . . . . ?
C407 C406 C405 C404 -1(5) . . . . ?
C407 C408 N336 Zn39 179(3) . . . . ?
C407 C408 N336 C404 -3(5) . . . . ?
C407 C408 N336 Zn49 163(2) . . . . ?
C395 N331 C391 C392 15(3) . . . . ?
C8A C7A C4A C3A -74(4) . . . . ?
C8A C7A C4A C5A 109(4) . . . . ?
C8A C7A C12A O3A -179(3) . . . . ?
C8A C7A C12A C11A 3(5) . . . . ?
C8A C9A C10A C11A 2(6) . . . . ?
C12A C7A C4A C3A 107(4) . . . . ?
C12A C7A C4A C5A -71(4) . . . . ?
C12A C7A C8A O2A -179(3) . . . . ?
C12A C7A C8A C9A -1(5) . . . . ?
C12A C11A C10A C9A -1(6) . . . . ?
C6A C5A C13A O1A 12(5) . . . . ?
C15A O3A C12A C7A -177(3) . . . . ?
C15A O3A C12A C11A 1(5) . . . . ?
C13A C5A C6A C1A -175(3) . . . . ?
C14A O2A C8A C7A -172(3) . . . . ?
C14A O2A C8A C9A 10(5) . . . . ?
Zn49 N305 C312 C313 -176.4(18) 3_566 . . . ?
Zn49 N305 C311 C310 171(3) 3_566 . . . ?
N336 C408 C407 C406 2(5) . . . . ?
Zn45 N318 C354 C353 174.9(17) . . . . ?
Zn45 N318 C350 C351 -173(2) . . . . ?
Zn45 N319 C355 C356 178.2(16) . . . . ?
Zn45 N319 C359 C358 177(3) . . . . ?
Zn44 N317 C348 C349 -179.7(18) . . . . ?
Zn44 N317 C347 C346 -175(3) . . . . ?
Zn44 N324 C365 C364 -175.1(14) 6_565 . . . ?
Zn44 N324 C366 C367 176(2) 6_565 . . . ?
Zn42 N306 C314 C315 171.5(16) . . . . ?
Zn42 N306 C318 C317 -170(2) . . . . ?
Zn42 N307 C319 C320 179.8(15) . . . . ?
Zn42 N307 C323 C322 176(3) . . . . ?
Zn47 N329 C384 C385 177.1(19) . . . . ?
Zn47 N329 C383 C382 -176(3) . . . . ?
Zn47 N335 C401 C400 -167.5(19) 6 . . . ?
Zn47 N335 C402 C403 171(2) 6 . . . ?
Zn41 N311 C330 C331 175.0(15) 6_575 . . . ?
Zn41 N311 C329 C328 -174.3(13) 6_575 . . . ?
Zn41 N301 C305 C304 -168(2) . . . . ?
Zn41 N301 C301 C302 175(2) . . . . ?
Zn48 N330 C390 C389 171.4(19) . . . . ?
Zn48 N330 C386 C387 -168(2) . . . . ?
Zn48 N331 C391 C392 -176.9(16) . . . . ?
Zn48 N331 C495 C494 -177(4) . . . . ?
Zn43 N313 C341 C340 173.5(16) . . . . ?
Zn43 N313 C337 C338 -178.5(19) . . . . ?
Zn43 N312 C332 C333 -174(3) . . . . ?
Zn43 N312 C336 C335 177(2) . . . . ?
Zn36 N325 C373 C374 178.5(19) . . . . ?
Zn36 N325 C377 C376 175.9(19) . . . . ?
Zn36 N323 C372 C371 173(2) . . . . ?
Zn36 N323 C368 C369 -174(3) . . . . ?
Zn54 N317 C348 C349 159(2) . . . . ?
Zn54 N317 C347 C346 -153(2) . . . . ?
Zn54 N324 C365 C364 -170.8(18) 6_565 . . . ?
Zn54 N324 C366 C367 174(2) 6_565 . . . ?
Zn51 N311 C330 C331 175(2) 6_575 . . . ?
Zn51 N311 C329 C328 -176(2) 6_575 . . . ?
Zn51 N301 C305 C304 163(2) . . . . ?
Zn51 N301 C301 C302 -151(3) . . . . ?
Zn52 N306 C314 C315 152(2) . . . . ?
Zn52 N306 C318 C317 -156(2) . . . . ?
Zn52 N307 C319 C320 -178.7(19) . . . . ?
Zn52 N307 C323 C322 172(3) . . . . ?
Zn55 N318 C354 C353 157(2) . . . . ?
Zn55 N318 C350 C351 -160(3) . . . . ?
Zn55 N319 C355 C356 -179(2) . . . . ?
Zn55 N319 C359 C358 174(3) . . . . ?
C494 C393 C396 N333 141(3) . . . . ?
C494 C393 C396 N332 -37(4) . . . . ?
C494 C393 C392 C391 27(3) . . . . ?
C495 N331 C391 C392 -40(3) . . . . ?
C1B C6B C5B C4B 1(3) . . . . ?
C1B C6B C5B C13B 172(5) . . . . ?
C6B C1B C2B C3B 0(3) . . . . ?
C6B C5B C4B C3B -2(4) . . . . ?
C6B C5B C4B C7B 179(4) . . . . ?
C6B C5B C13B O1B 62(9) . . . . ?
C3B C4B C7B C12B 110(4) . . . . ?
C3B C4B C7B C8B -66(4) . . . . ?
C5B C4B C7B C12B -70(5) . . . . ?
C5B C4B C7B C8B 113(4) . . . . ?
C4B C3B C2B C1B -1(3) . . . . ?
C4B C5B C13B O1B -127(7) . . . . ?
C4B C7B C12B O3B 3(5) . . . . ?
C4B C7B C12B C11B -177(4) . . . . ?
C4B C7B C8B C9B 176(4) . . . . ?
C4B C7B C8B O2B -4(5) . . . . ?
C2B C1B C6B C5B -1(2) . . . . ?
C2B C3B C4B C5B 1(3) . . . . ?
C2B C3B C4B C7B -179(4) . . . . ?
C7B C12B O3B C15B -163(6) . . . . ?
C7B C12B C11B C10B 1(3) . . . . ?
C7B C8B O2B C14B -170(9) . . . . ?
C12B C7B C8B C9B -1(3) . . . . ?
C12B C7B C8B O2B 179(3) . . . . ?
C10B C9B C8B C7B 1(4) . . . . ?
C10B C9B C8B O2B -179(3) . . . . ?
C13B C5B C4B C3B -173(5) . . . . ?
C13B C5B C4B C7B 8(6) . . . . ?
O3B C12B C11B C10B -178(4) . . . . ?
C9B C10B C11B C12B 0(3) . . . . ?
C9B C8B O2B C14B 10(10) . . . . ?
C11B C12B O3B C15B 17(7) . . . . ?
C11B C10B C9B C8B -1(4) . . . . ?
C802 C803 C804 C805 57(5) . . . . ?
C803 C802 C801 C806 56(5) . . . . ?
C803 C804 C805 C806 -55(4) . . . . ?
C804 C805 C806 C801 54(4) . . . . ?
C805 C806 C801 C802 -55(4) . . . . ?
C801 C802 C803 C804 -57(5) . . . . ?
C8B C7B C12B O3B 179(3) . . . . ?
C8B C7B C12B C11B 0(2) . . . . ?
C810 C811 C812 C807 56(4) . . . . ?
C811 C810 C809 C808 52(5) . . . . ?
C811 C812 C807 C808 -54(4) . . . . ?
C812 C807 C808 C809 51(5) . . . . ?
C807 C808 C809 C810 -49(5) . . . . ?
C809 C810 C811 C812 -55(4) . . . . ?
C814 C813 C818 C817 56(5) . . . . ?
C813 C814 C815 C816 55(5) . . . . ?
C813 C818 C817 C816 -57(5) . . . . ?
C818 C817 C816 C815 56(5) . . . . ?
C817 C816 C815 C814 -55(5) . . . . ?
C815 C814 C813 C818 -56(5) . . . . ?

loop_
_exptl_oxdiff_crystal_face_indexfrac_h
_exptl_oxdiff_crystal_face_indexfrac_k
_exptl_oxdiff_crystal_face_indexfrac_l
_exptl_oxdiff_crystal_face_x
_exptl_oxdiff_crystal_face_y
_exptl_oxdiff_crystal_face_z
-2.0006 0.0005 -0.9989 -0.0034 -0.0181 0.0563
2.0006 -0.0005 0.9989 0.0034 0.0181 -0.0563
-2.0011 -0.9991 -0.9989 0.0047 0.0797 0.0881
-2.0000 1.0000 -0.9989 -0.0115 -0.1158 0.0244
1.0013 1.9987 0.9993 -0.0261 -0.1810 -0.1056
0.9993 -1.9992 -0.0004 0.0295 0.1991 0.0493
1.0003 -0.0001 -0.0005 0.0133 0.0036 -0.0144
-1.0003 0.0001 0.0005 -0.0133 -0.0036 0.0144
1.0003 0.0003 -2.0002 0.0596 -0.0181 0.0403
-1.0003 -0.0003 2.0002 -0.0596 0.0181 -0.0403
-2.0001 0.9993 2.0006 -0.0810 -0.0833 -0.0578
2.0006 -0.0000 -1.0008 0.0497 -0.0036 -0.0015
-2.0006 0.0000 1.0008 -0.0497 0.0036 0.0015
-2.0011 -0.9993 0.0010 -0.0185 0.0905 0.0607
